data_4082868
loop_
_publ_author_name
'Kamitani, Masahiro'
'Nishiguchi, Yoshinori'
'Tada, Ryosuke'
'Itazaki, Masumi'
'Nakazawa, Hiroshi'

_publ_section_title
;
 Synthesis of Fe--H/Si--H and Fe--H/Ge--H Bifunctional Complexes and Their
 Catalytic Hydrogenation Reactions toward Nonpolar Unsaturated Organic
 Molecules
;
_journal_issue 7
_journal_name_full Organometallics
_journal_page_first 1532
_journal_paper_doi 10.1021/om5000562
_journal_volume 33
_journal_year 2014
_chemical_formula_moiety 'C49 H41 Fe N O3 Si2, 0.5(C6 H14), 0.25(C H2 Cl2)'
_chemical_formula_sum 'C52.25 H48.5 Cl0.5 Fe N O3 Si2'
_chemical_formula_weight 868.18
_space_group_IT_number 2
_symmetry_cell_setting triclinic
_symmetry_Int_Tables_number 2
_symmetry_space_group_name_Hall '-P 1'
_symmetry_space_group_name_H-M 'P -1'
_cell_angle_alpha 73.409(5)
_cell_angle_beta 90.112(8)
_cell_angle_gamma 78.748(6)
_cell_formula_units_Z 4
_cell_length_a 13.7402(5)
_cell_length_b 18.28100(10)
_cell_length_c 19.4265(5)
_cell_measurement_reflns_used 11288
_cell_measurement_temperature 200(2)
_cell_measurement_theta_max 27.4835
_cell_measurement_theta_min 4.0112
_cell_volume 4578.0(3)
_computing_cell_refinement CrystalClear
_computing_data_collection 'CrystalClear (Rigaku, 2001)'
_computing_molecular_graphics 'Ortep-3 for Windows (Farrugia, 1997)'
_computing_publication_material SHELXL97
_computing_structure_refinement 'SHELXL-97 (Sheldrick, 1997)'
_computing_structure_solution 'SIR97 (Altomare <i>et al.</i>,  1999)'
_diffrn_ambient_temperature 200(2)
_diffrn_detector_area_resol_mean 7.32
_diffrn_measured_fraction_theta_full 0.986
_diffrn_measured_fraction_theta_max 0.986
_diffrn_measurement_details
;
scan:
    Number of images: 600
               Slice: -80.0000 - 100.0000
         Image width: 0.3000
            Exp time: 7.0000
       Rotation axis: Phi
               Omega: 0.0000
                 Chi: 0.0000
                 Phi: 0.0000
                 XTD: 45.2736
              2theta: 19.7962
scan:
    Number of images: 160
               Slice: -20.0000 - 28.0000
         Image width: 0.3000
            Exp time: 7.0000
       Rotation axis: Omega
               Omega: 0.0000
                 Chi: 90.0000
                 Phi: 0.0000
                 XTD: 45.2736
              2theta: 19.7962
scan:
    Number of images: 160
               Slice: -20.0000 - 28.0000
         Image width: 0.3000
            Exp time: 7.0000
       Rotation axis: Omega
               Omega: 0.0000
                 Chi: 90.0000
                 Phi: 90.0000
                 XTD: 45.2736
              2theta: 19.7962
scan:
    Number of images: 160
               Slice: -20.0000 - 28.0000
         Image width: 0.3000
            Exp time: 7.0000
       Rotation axis: Omega
               Omega: 0.0000
                 Chi: 90.0000
                 Phi: 180.0000
                 XTD: 45.2736
              2theta: 19.7962
scan:
    Number of images: 160
               Slice: -20.0000 - 28.0000
         Image width: 0.3000
            Exp time: 7.0000
       Rotation axis: Omega
               Omega: 0.0000
                 Chi: 90.0000
                 Phi: 270.0000
                 XTD: 45.2736
              2theta: 19.7962

;
_diffrn_measurement_device 'Mercury CCD (2x2 bin mode)'
_diffrn_measurement_device_details 'AFC7: Eulerian 3-circle'
_diffrn_measurement_device_type 'Rigaku/MSC Mercury CCD'
_diffrn_measurement_method '\w or \f'
_diffrn_radiation_detector CCD
_diffrn_radiation_monochromator 'Graphite Monochromator'
_diffrn_radiation_source 'Rotating Anode'
_diffrn_radiation_type MoK\a
_diffrn_radiation_wavelength 0.71070
_diffrn_reflns_av_R_equivalents 0.0537
_diffrn_reflns_av_sigmaI/netI 0.0742
_diffrn_reflns_limit_h_max 17
_diffrn_reflns_limit_h_min -15
_diffrn_reflns_limit_k_max 23
_diffrn_reflns_limit_k_min -23
_diffrn_reflns_limit_l_max 24
_diffrn_reflns_limit_l_min -25
_diffrn_reflns_number 37091
_diffrn_reflns_reduction_process 'Lp corrections applied'
_diffrn_reflns_theta_full 27.48
_diffrn_reflns_theta_max 27.48
_diffrn_reflns_theta_min 4.01
_diffrn_source_current 280.0000
_diffrn_source_power 16.8000
_diffrn_source_voltage 60.0000
_exptl_absorpt_coefficient_mu 0.454
_exptl_absorpt_correction_T_max 0.9350
_exptl_absorpt_correction_T_min 0.8949
_exptl_absorpt_correction_type multi-scan
_exptl_absorpt_process_details '(Jacobson, 1998)'
_exptl_crystal_colour Orange
_exptl_crystal_density_diffrn 1.260
_exptl_crystal_density_method 'not measured'
_exptl_crystal_description Block
_exptl_crystal_F_000 1822
_exptl_crystal_preparation 'mounted on the CryoLoop with Palaton oil and placed in N2 stream at 200(2) K'
_exptl_crystal_size_max 0.25
_exptl_crystal_size_mid 0.20
_exptl_crystal_size_min 0.15
_refine_diff_density_max 1.573
_refine_diff_density_min -0.712
_refine_diff_density_rms 0.083
_refine_ls_extinction_method none
_refine_ls_goodness_of_fit_ref 1.099
_refine_ls_hydrogen_treatment constr
_refine_ls_matrix_type full
_refine_ls_number_parameters 1072
_refine_ls_number_reflns 20705
_refine_ls_number_restraints 3
_refine_ls_restrained_S_all 1.100
_refine_ls_R_factor_all 0.1101
_refine_ls_R_factor_gt 0.0835
_refine_ls_shift/su_max 0.001
_refine_ls_shift/su_mean 0.000
_refine_ls_structure_factor_coef Fsqd
_refine_ls_weighting_details 'calc w=1/[\s^2^(Fo^2^)+(0.0881P)^2^+7.1395P] where P=(Fo^2^+2Fc^2^)/3'
_refine_ls_weighting_scheme calc
_refine_ls_wR_factor_gt 0.1966
_refine_ls_wR_factor_ref 0.2121
_reflns_number_gt 16225
_reflns_number_total 20705
_reflns_threshold_expression >2sigma(I)
_cod_data_source_file om5000562_si_001.cif
_cod_data_source_block KAM1237
_cod_depositor_comments
;
The following automatic conversions were performed:

'_exptl_absorpt_correction_type' value 'Multi-scan' changed to
'multi-scan' according to
/usr/data/users/saulius/automatic-downloads/rss-feeds/ACS/lib/dictionaries/cif_core.dic
dictionary named 'cif_core.dic' version 2.4.2 from 2011-04-26.

Automatic conversion script
Id: cif_fix_values 2281 2013-09-26 08:29:07Z andrius 

 Adding full bibliography for 4082868.cif.
;
_cod_original_cell_volume 4578.0(2)
_cod_original_sg_symbol_H-M P-1
_cod_original_formula_sum 'C52.25 H48.50 Cl0.50 Fe N O3 Si2'
_cod_database_code 4082868

loop_
_symmetry_equiv_pos_as_xyz
'x, y, z'
'-x, -y, -z'

loop_
_atom_site_label
_atom_site_type_symbol
_atom_site_fract_x
_atom_site_fract_y
_atom_site_fract_z
_atom_site_U_iso_or_equiv
_atom_site_adp_type
_atom_site_occupancy
_atom_site_symmetry_multiplicity
_atom_site_calc_flag
_atom_site_refinement_flags
_atom_site_disorder_assembly
_atom_site_disorder_group
Fe1 Fe 0.85841(4) 0.31373(3) 0.69106(3) 0.02647(13) Uani 1 1 d . . .
C1 C 0.7584(3) 0.3932(2) 0.6509(2) 0.0388(9) Uani 1 1 d . . .
O1 O 0.6942(3) 0.44439(19) 0.6267(2) 0.0621(10) Uani 1 1 d . . .
C2 C 0.9317(3) 0.3794(2) 0.7022(2) 0.0373(9) Uani 1 1 d . . .
O2 O 0.9764(3) 0.42366(18) 0.7112(2) 0.0573(9) Uani 1 1 d . . .
N1 N 0.9088(3) 0.29659(18) 0.60231(17) 0.0351(7) Uani 1 1 d . . .
C3 C 0.9372(3) 0.2822(2) 0.5519(2) 0.0373(9) Uani 1 1 d . . .
C4 C 0.9727(4) 0.2634(3) 0.4870(2) 0.0552(13) Uani 1 1 d . . .
H4A H 0.9998 0.2073 0.4986 0.083 Uiso 1 1 calc R . .
H4B H 1.0247 0.2922 0.4682 0.083 Uiso 1 1 calc R . .
H4C H 0.9173 0.2780 0.4506 0.083 Uiso 1 1 calc R . .
O3 O 0.8982(2) 0.12777(14) 0.68990(14) 0.0305(6) Uani 1 1 d . . .
C5 C 0.8725(3) 0.1776(2) 0.72194(18) 0.0262(7) Uani 1 1 d . . .
C6 C 0.7716(3) 0.2249(2) 0.71999(18) 0.0269(7) Uani 1 1 d . . .
C7 C 0.7741(3) 0.2659(2) 0.77314(18) 0.0272(7) Uani 1 1 d . . .
C8 C 0.8751(3) 0.2534(2) 0.80064(18) 0.0266(7) Uani 1 1 d . . .
C9 C 0.9388(3) 0.2067(2) 0.76334(18) 0.0257(7) Uani 1 1 d . . .
C10 C 0.6882(3) 0.3087(2) 0.8039(2) 0.0345(8) Uani 1 1 d . . .
H10A H 0.6513 0.2708 0.8337 0.041 Uiso 1 1 calc R . .
H10B H 0.6421 0.3450 0.7642 0.041 Uiso 1 1 calc R . .
C11 C 0.7242(3) 0.3544(3) 0.8499(2) 0.0431(10) Uani 1 1 d . . .
H11A H 0.7476 0.3998 0.8185 0.052 Uiso 1 1 calc R . .
H11B H 0.6684 0.3741 0.8763 0.052 Uiso 1 1 calc R . .
C12 C 0.8084(3) 0.3027(3) 0.9032(2) 0.0441(10) Uani 1 1 d . . .
H12A H 0.7865 0.2553 0.9319 0.053 Uiso 1 1 calc R . .
H12B H 0.8250 0.3310 0.9367 0.053 Uiso 1 1 calc R . .
C13 C 0.9014(3) 0.2791(2) 0.8647(2) 0.0357(9) Uani 1 1 d . . .
H13A H 0.9348 0.3238 0.8482 0.043 Uiso 1 1 calc R . .
H13B H 0.9483 0.2359 0.8988 0.043 Uiso 1 1 calc R . .
Si1 Si 0.66076(8) 0.19658(6) 0.68644(6) 0.0286(2) Uani 1 1 d . . .
C14 C 0.6562(3) 0.1959(2) 0.5902(2) 0.0343(8) Uani 1 1 d . . .
C15 C 0.7399(3) 0.1715(3) 0.5555(2) 0.0432(10) Uani 1 1 d . . .
H15A H 0.8035 0.1571 0.5803 0.052 Uiso 1 1 calc R . .
C16 C 0.7317(4) 0.1680(3) 0.4856(2) 0.0533(12) Uani 1 1 d . . .
H16A H 0.7898 0.1522 0.4627 0.064 Uiso 1 1 calc R . .
C17 C 0.6400(4) 0.1872(3) 0.4488(2) 0.0521(12) Uani 1 1 d . . .
H17A H 0.6348 0.1845 0.4008 0.062 Uiso 1 1 calc R . .
C18 C 0.5566(4) 0.2101(3) 0.4817(3) 0.0576(13) Uani 1 1 d . . .
H18A H 0.4932 0.2223 0.4568 0.069 Uiso 1 1 calc R . .
C19 C 0.5637(4) 0.2156(3) 0.5512(3) 0.0494(11) Uani 1 1 d . . .
H19A H 0.5052 0.2330 0.5729 0.059 Uiso 1 1 calc R . .
C20 C 0.5435(3) 0.2624(3) 0.6993(2) 0.0398(9) Uani 1 1 d . . .
C21 C 0.5136(4) 0.3369(3) 0.6520(3) 0.0549(13) Uani 1 1 d . . .
H21A H 0.5504 0.3544 0.6113 0.066 Uiso 1 1 calc R . .
C22 C 0.4277(5) 0.3863(4) 0.6656(5) 0.083(2) Uani 1 1 d . . .
H22A H 0.4072 0.4377 0.6342 0.100 Uiso 1 1 calc R . .
C23 C 0.3733(5) 0.3602(4) 0.7242(5) 0.088(2) Uani 1 1 d . . .
H23A H 0.3151 0.3935 0.7325 0.106 Uiso 1 1 calc R . .
C24 C 0.4024(4) 0.2884(4) 0.7693(4) 0.0780(19) Uani 1 1 d . . .
H24A H 0.3649 0.2715 0.8097 0.094 Uiso 1 1 calc R . .
C25 C 0.4861(3) 0.2383(3) 0.7579(3) 0.0540(12) Uani 1 1 d . . .
H25A H 0.5048 0.1872 0.7901 0.065 Uiso 1 1 calc R . .
C26 C 0.6635(3) 0.0955(2) 0.7470(2) 0.0348(8) Uani 1 1 d . . .
C27 C 0.7034(4) 0.0715(3) 0.8178(2) 0.0493(11) Uani 1 1 d . . .
H27A H 0.7290 0.1072 0.8364 0.059 Uiso 1 1 calc R . .
C28 C 0.7063(5) -0.0042(3) 0.8619(3) 0.0644(15) Uani 1 1 d . . .
H28A H 0.7336 -0.0195 0.9101 0.077 Uiso 1 1 calc R . .
C29 C 0.6698(5) -0.0566(3) 0.8360(3) 0.0663(15) Uani 1 1 d . . .
H29A H 0.6720 -0.1081 0.8660 0.080 Uiso 1 1 calc R . .
C30 C 0.6299(5) -0.0342(3) 0.7663(3) 0.0642(15) Uani 1 1 d . . .
H30A H 0.6047 -0.0702 0.7481 0.077 Uiso 1 1 calc R . .
C31 C 0.6265(4) 0.0406(3) 0.7230(3) 0.0493(11) Uani 1 1 d . . .
H31A H 0.5980 0.0553 0.6752 0.059 Uiso 1 1 calc R . .
Si2 Si 1.07154(8) 0.15482(6) 0.78699(5) 0.0264(2) Uani 1 1 d . . .
C32 C 1.1546(3) 0.1460(2) 0.71187(19) 0.0294(8) Uani 1 1 d . . .
C33 C 1.2548(3) 0.1491(3) 0.7200(2) 0.0430(10) Uani 1 1 d . . .
H33A H 1.2768 0.1635 0.7598 0.052 Uiso 1 1 calc R . .
C34 C 1.3227(3) 0.1318(3) 0.6714(3) 0.0497(11) Uani 1 1 d . . .
H34A H 1.3903 0.1343 0.6782 0.060 Uiso 1 1 calc R . .
C35 C 1.2932(4) 0.1111(2) 0.6139(2) 0.0455(11) Uani 1 1 d . . .
H35A H 1.3403 0.0982 0.5813 0.055 Uiso 1 1 calc R . .
C36 C 1.1945(4) 0.1089(2) 0.6032(2) 0.0420(10) Uani 1 1 d . . .
H36A H 1.1733 0.0960 0.5624 0.050 Uiso 1 1 calc R . .
C37 C 1.1262(3) 0.1256(2) 0.6520(2) 0.0348(8) Uani 1 1 d . . .
H37A H 1.0587 0.1230 0.6444 0.042 Uiso 1 1 calc R . .
C38 C 1.0637(3) 0.0533(2) 0.8420(2) 0.0334(8) Uani 1 1 d . . .
C39 C 0.9880(4) 0.0398(3) 0.8870(3) 0.0581(13) Uani 1 1 d . . .
H39A H 0.9399 0.0830 0.8914 0.070 Uiso 1 1 calc R . .
C40 C 0.9794(5) -0.0348(4) 0.9263(3) 0.0730(18) Uani 1 1 d . . .
H40A H 0.9261 -0.0422 0.9568 0.088 Uiso 1 1 calc R . .
C41 C 1.0478(6) -0.0972(3) 0.9208(3) 0.0740(19) Uani 1 1 d . . .
H41A H 1.0443 -0.1484 0.9490 0.089 Uiso 1 1 calc R . .
C42 C 1.1197(6) -0.0863(3) 0.8757(4) 0.088(2) Uani 1 1 d . . .
H42A H 1.1649 -0.1302 0.8698 0.106 Uiso 1 1 calc R . .
C43 C 1.1299(5) -0.0111(3) 0.8366(3) 0.0690(17) Uani 1 1 d . . .
H43A H 1.1833 -0.0048 0.8059 0.083 Uiso 1 1 calc R . .
C44 C 1.1300(3) 0.2048(2) 0.8432(2) 0.0304(8) Uani 1 1 d . . .
C45 C 1.1448(3) 0.2806(2) 0.8125(2) 0.0362(9) Uani 1 1 d . . .
H45A H 1.1318 0.3041 0.7622 0.043 Uiso 1 1 calc R . .
C46 C 1.1780(3) 0.3220(3) 0.8542(3) 0.0425(10) Uani 1 1 d . . .
H46A H 1.1868 0.3736 0.8321 0.051 Uiso 1 1 calc R . .
C47 C 1.1982(4) 0.2894(3) 0.9266(3) 0.0535(12) Uani 1 1 d . . .
H47A H 1.2204 0.3184 0.9549 0.064 Uiso 1 1 calc R . .
C48 C 1.1862(4) 0.2144(3) 0.9584(3) 0.0560(13) Uani 1 1 d . . .
H48A H 1.2011 0.1913 1.0086 0.067 Uiso 1 1 calc R . .
C49 C 1.1522(3) 0.1724(3) 0.9172(2) 0.0412(10) Uani 1 1 d . . .
H49A H 1.1440 0.1207 0.9399 0.049 Uiso 1 1 calc R . .
Fe2 Fe 0.07928(4) 0.29509(3) 0.17095(3) 0.02528(13) Uani 1 1 d . . .
C50 C 0.0056(3) 0.3007(2) 0.0935(2) 0.0331(8) Uani 1 1 d . . .
O4 O -0.0420(3) 0.30532(19) 0.04354(16) 0.0518(8) Uani 1 1 d . . .
C51 C 0.1904(3) 0.2891(2) 0.1247(2) 0.0384(9) Uani 1 1 d . . .
O5 O 0.2605(3) 0.2882(2) 0.09338(18) 0.0610(10) Uani 1 1 d . . .
N2 N 0.0898(3) 0.18402(18) 0.21522(17) 0.0340(7) Uani 1 1 d . . .
C52 C 0.0947(3) 0.1191(2) 0.2392(2) 0.0399(9) Uani 1 1 d . . .
C53 C 0.0986(4) 0.0359(2) 0.2704(3) 0.0598(14) Uani 1 1 d . . .
H53A H 0.0332 0.0276 0.2869 0.090 Uiso 1 1 calc R . .
H53B H 0.1481 0.0151 0.3112 0.090 Uiso 1 1 calc R . .
H53C H 0.1172 0.0089 0.2340 0.090 Uiso 1 1 calc R . .
O6 O 0.0234(2) 0.25099(15) 0.34262(13) 0.0308(6) Uani 1 1 d . . .
C54 C 0.0354(3) 0.30078(19) 0.28618(18) 0.0246(7) Uani 1 1 d . . .
C55 C -0.0400(3) 0.34194(19) 0.22600(18) 0.0251(7) Uani 1 1 d . . .
C56 C 0.0029(3) 0.40176(19) 0.17842(18) 0.0254(7) Uani 1 1 d . . .
C57 C 0.1054(3) 0.3904(2) 0.19976(18) 0.0258(7) Uani 1 1 d . . .
C58 C 0.1299(3) 0.32341(19) 0.26262(17) 0.0237(7) Uani 1 1 d . A .
C59 C -0.0498(3) 0.4718(2) 0.1182(2) 0.0341(8) Uani 1 1 d . . .
H59A H -0.1116 0.4966 0.1356 0.041 Uiso 1 1 calc R . .
H59B H -0.0685 0.4539 0.0774 0.041 Uiso 1 1 calc R . .
C60 C 0.0151(4) 0.5317(3) 0.0920(3) 0.0551(13) Uani 1 1 d . . .
H60A H -0.0111 0.5657 0.0436 0.066 Uiso 1 1 calc R . .
H60B H 0.0104 0.5649 0.1247 0.066 Uiso 1 1 calc R . .
C61 C 0.1221(4) 0.4965(3) 0.0885(3) 0.0530(13) Uani 1 1 d . . .
H61A H 0.1590 0.5385 0.0687 0.064 Uiso 1 1 calc R . .
H61B H 0.1274 0.4635 0.0555 0.064 Uiso 1 1 calc R . .
C62 C 0.1689(3) 0.4471(2) 0.1625(2) 0.0339(8) Uani 1 1 d . . .
H62A H 0.2357 0.4178 0.1572 0.041 Uiso 1 1 calc R . .
H62B H 0.1768 0.4816 0.1923 0.041 Uiso 1 1 calc R . .
Si3 Si -0.17543(7) 0.34076(5) 0.23750(5) 0.0262(2) Uani 1 1 d . . .
C63 C -0.2103(3) 0.2430(2) 0.2553(2) 0.0301(8) Uani 1 1 d . . .
C64 C -0.1486(3) 0.1738(2) 0.2953(3) 0.0450(11) Uani 1 1 d . . .
H64A H -0.0838 0.1743 0.3121 0.054 Uiso 1 1 calc R . .
C65 C -0.1813(4) 0.1045(3) 0.3107(3) 0.0565(13) Uani 1 1 d . . .
H65A H -0.1381 0.0579 0.3381 0.068 Uiso 1 1 calc R . .
C66 C -0.2747(4) 0.1007(3) 0.2876(3) 0.0475(11) Uani 1 1 d . . .
H66A H -0.2954 0.0522 0.2980 0.057 Uiso 1 1 calc R . .
C67 C -0.3368(4) 0.1685(3) 0.2494(3) 0.0521(12) Uani 1 1 d . . .
H67A H -0.4020 0.1676 0.2338 0.062 Uiso 1 1 calc R . .
C68 C -0.3050(3) 0.2383(3) 0.2335(3) 0.0451(10) Uani 1 1 d . . .
H68A H -0.3491 0.2846 0.2067 0.054 Uiso 1 1 calc R . .
C69 C -0.2539(3) 0.4095(2) 0.1564(2) 0.0348(9) Uani 1 1 d . . .
C70 C -0.2981(3) 0.4854(2) 0.1561(3) 0.0440(11) Uani 1 1 d . . .
H70A H -0.2917 0.5010 0.1982 0.053 Uiso 1 1 calc R . .
C71 C -0.3512(4) 0.5383(3) 0.0953(3) 0.0620(15) Uani 1 1 d . . .
H71A H -0.3790 0.5899 0.0960 0.074 Uiso 1 1 calc R . .
C72 C -0.3638(4) 0.5169(4) 0.0346(3) 0.076(2) Uani 1 1 d . . .
H72A H -0.4006 0.5533 -0.0066 0.091 Uiso 1 1 calc R . .
C73 C -0.3227(4) 0.4421(4) 0.0335(3) 0.0649(16) Uani 1 1 d . . .
H73A H -0.3318 0.4270 -0.0086 0.078 Uiso 1 1 calc R . .
C74 C -0.2676(3) 0.3882(3) 0.0940(2) 0.0464(11) Uani 1 1 d . . .
H74A H -0.2394 0.3370 0.0926 0.056 Uiso 1 1 calc R . .
C75 C -0.2048(3) 0.3803(2) 0.3159(2) 0.0337(8) Uani 1 1 d . . .
C76 C -0.1501(4) 0.4300(3) 0.3330(3) 0.0559(13) Uani 1 1 d . . .
H76A H -0.0978 0.4448 0.3038 0.067 Uiso 1 1 calc R . .
C77 C -0.1699(5) 0.4583(4) 0.3910(4) 0.081(2) Uani 1 1 d . . .
H77A H -0.1319 0.4926 0.4011 0.097 Uiso 1 1 calc R . .
C78 C -0.2446(6) 0.4368(4) 0.4341(3) 0.075(2) Uani 1 1 d . . .
H78A H -0.2583 0.4560 0.4744 0.089 Uiso 1 1 calc R . .
C79 C -0.2987(6) 0.3881(4) 0.4193(3) 0.077(2) Uani 1 1 d . . .
H79A H -0.3495 0.3726 0.4498 0.092 Uiso 1 1 calc R . .
C80 C -0.2807(4) 0.3603(3) 0.3590(3) 0.0555(13) Uani 1 1 d . . .
H80A H -0.3208 0.3278 0.3481 0.067 Uiso 1 1 calc R . .
Si4 Si 0.24385(8) 0.29065(6) 0.32586(5) 0.0275(2) Uani 1 1 d . . .
C81 C 0.2067(3) 0.3289(2) 0.4043(2) 0.0328(8) Uani 1 1 d . A .
C82 C 0.2465(5) 0.2885(3) 0.4742(2) 0.0560(14) Uani 1 1 d . . .
H82A H 0.2935 0.2408 0.4824 0.067 Uiso 1 1 calc R A .
C83 C 0.2187(6) 0.3165(3) 0.5316(3) 0.081(2) Uani 1 1 d . A .
H83A H 0.2462 0.2882 0.5788 0.098 Uiso 1 1 calc R . .
C84 C 0.1514(6) 0.3854(3) 0.5205(3) 0.078(2) Uani 1 1 d . . .
H84A H 0.1314 0.4042 0.5602 0.093 Uiso 1 1 calc R A .
C85 C 0.1127(5) 0.4273(3) 0.4526(3) 0.0645(15) Uani 1 1 d . A .
H85A H 0.0676 0.4758 0.4448 0.077 Uiso 1 1 calc R . .
C86 C 0.1399(4) 0.3983(3) 0.3949(2) 0.0462(11) Uani 1 1 d . . .
H86A H 0.1118 0.4271 0.3480 0.055 Uiso 1 1 calc R A .
C87 C 0.2935(3) 0.1826(2) 0.3614(2) 0.0360(9) Uani 1 1 d . A .
C88 C 0.3956(4) 0.1538(3) 0.3675(3) 0.0470(11) Uani 1 1 d . . .
H88A H 0.4386 0.1882 0.3473 0.056 Uiso 1 1 calc R A .
C89 C 0.4367(4) 0.0758(3) 0.4023(3) 0.0606(15) Uani 1 1 d . A .
H89A H 0.5067 0.0575 0.4058 0.073 Uiso 1 1 calc R . .
C90 C 0.3747(5) 0.0254(3) 0.4318(3) 0.0619(16) Uani 1 1 d . . .
H90A H 0.4021 -0.0279 0.4556 0.074 Uiso 1 1 calc R A .
C91 C 0.2729(4) 0.0524(3) 0.4266(3) 0.0543(13) Uani 1 1 d . A .
H91A H 0.2303 0.0177 0.4466 0.065 Uiso 1 1 calc R . .
C92 C 0.2329(4) 0.1303(2) 0.3920(2) 0.0447(10) Uani 1 1 d . . .
H92A H 0.1629 0.1484 0.3892 0.054 Uiso 1 1 calc R A .
C93 C 0.3456(14) 0.3327(6) 0.2800(11) 0.032(2) Uani 0.685(13) 1 d P A 1
C94 C 0.3716(10) 0.3995(8) 0.2903(6) 0.045(2) Uani 0.685(13) 1 d P A 1
H94A H 0.3450 0.4174 0.3290 0.054 Uiso 0.685(13) 1 calc PR A 1
C95 C 0.4339(8) 0.4402(7) 0.2467(7) 0.066(3) Uani 0.685(13) 1 d P A 1
H95A H 0.4496 0.4848 0.2562 0.080 Uiso 0.685(13) 1 calc PR A 1
C96 C 0.4739(7) 0.4168(8) 0.1892(7) 0.068(4) Uani 0.685(13) 1 d P A 1
H96A H 0.5159 0.4453 0.1585 0.082 Uiso 0.685(13) 1 calc PR A 1
C97 C 0.4505(8) 0.3497(8) 0.1777(6) 0.062(3) Uani 0.685(13) 1 d P A 1
H97A H 0.4778 0.3324 0.1389 0.075 Uiso 0.685(13) 1 calc PR A 1
C98 C 0.3892(7) 0.3088(6) 0.2211(5) 0.0395(19) Uani 0.685(13) 1 d P A 1
H98A H 0.3753 0.2634 0.2119 0.047 Uiso 0.685(13) 1 calc PR A 1
Cl1 Cl 0.9726(2) 0.0443(2) 0.54954(16) 0.0978(9) Uani 0.64 1 d P . 1
C99 C 1.0126(5) 0.0710(3) 0.4541(3) 0.1238(18) Uani 0.32 1 d P . 1
C100 C 0.5914(14) -0.0657(10) 0.1006(11) 0.244(4) Uani 1 1 d D . .
C101 C 0.6289(14) 0.0052(10) 0.0582(11) 0.244(4) Uani 1 1 d D . .
C102 C 0.5854(14) 0.0851(10) 0.0542(11) 0.244(4) Uani 1 1 d D . .
C103 C 0.5892(13) 0.1583(9) -0.0100(11) 0.244(4) Uani 1 1 d D . .
C104 C 0.5039(14) 0.2343(9) -0.0222(12) 0.244(4) Uani 1 1 d D . .
C105 C 0.5731(15) 0.2636(10) 0.0277(12) 0.244(4) Uani 1 1 d . . .
C93B C 0.343(4) 0.3524(17) 0.281(3) 0.032(2) Uani 0.315(13) 1 d P A 2
C94B C 0.366(3) 0.408(2) 0.3123(16) 0.045(2) Uani 0.315(13) 1 d P A 2
H94B H 0.3355 0.4148 0.3546 0.054 Uiso 0.315(13) 1 calc PR A 2
C95B C 0.433(2) 0.4519(17) 0.2808(16) 0.066(3) Uani 0.315(13) 1 d P A 2
H95B H 0.4466 0.4930 0.2976 0.080 Uiso 0.315(13) 1 calc PR A 2
C96B C 0.480(2) 0.4326(18) 0.2218(16) 0.068(4) Uani 0.315(13) 1 d P A 2
H96B H 0.5288 0.4612 0.2009 0.082 Uiso 0.315(13) 1 calc PR A 2
C97B C 0.462(2) 0.377(2) 0.1923(18) 0.062(3) Uani 0.315(13) 1 d P A 2
H97B H 0.4933 0.3674 0.1511 0.075 Uiso 0.315(13) 1 calc PR A 2
C98B C 0.3936(17) 0.3350(13) 0.2291(13) 0.0395(19) Uani 0.315(13) 1 d P A 2
H98B H 0.3831 0.2911 0.2153 0.047 Uiso 0.315(13) 1 calc PR A 2
Cl1B Cl 1.0126(5) 0.0710(3) 0.4541(3) 0.1238(18) Uani 0.36 1 d P . 2
C99B C 0.9726(2) 0.0443(2) 0.54954(16) 0.0978(9) Uani 0.18 1 d P . 2

loop_
_atom_site_aniso_label
_atom_site_aniso_U_11
_atom_site_aniso_U_22
_atom_site_aniso_U_33
_atom_site_aniso_U_23
_atom_site_aniso_U_13
_atom_site_aniso_U_12
Fe1 0.0315(3) 0.0227(2) 0.0263(3) -0.00894(19) 0.0025(2) -0.0056(2)
C1 0.046(2) 0.035(2) 0.038(2) -0.0119(17) 0.0047(18) -0.0121(19)
O1 0.052(2) 0.0387(18) 0.079(2) -0.0049(17) -0.0109(18) 0.0101(16)
C2 0.042(2) 0.0264(18) 0.040(2) -0.0050(16) -0.0026(17) -0.0063(17)
O2 0.061(2) 0.0334(16) 0.077(2) -0.0083(16) -0.0131(18) -0.0187(15)
N1 0.0411(19) 0.0280(16) 0.0333(17) -0.0051(13) 0.0026(14) -0.0060(14)
C3 0.046(2) 0.033(2) 0.0301(19) -0.0085(16) 0.0078(17) -0.0032(17)
C4 0.073(4) 0.059(3) 0.035(2) -0.021(2) 0.018(2) -0.007(3)
O3 0.0342(14) 0.0249(12) 0.0357(13) -0.0151(11) 0.0005(11) -0.0047(10)
C5 0.0289(18) 0.0237(16) 0.0277(17) -0.0093(13) 0.0000(14) -0.0066(14)
C6 0.0286(19) 0.0256(17) 0.0277(17) -0.0082(14) 0.0013(14) -0.0078(14)
C7 0.0317(19) 0.0275(17) 0.0250(16) -0.0097(14) 0.0040(14) -0.0088(14)
C8 0.0305(19) 0.0272(17) 0.0239(16) -0.0088(13) 0.0018(13) -0.0083(14)
C9 0.0295(19) 0.0240(16) 0.0240(16) -0.0071(13) 0.0011(13) -0.0067(14)
C10 0.032(2) 0.040(2) 0.037(2) -0.0195(17) 0.0064(16) -0.0068(16)
C11 0.038(2) 0.052(3) 0.048(2) -0.034(2) 0.0028(18) -0.0001(19)
C12 0.039(2) 0.065(3) 0.037(2) -0.030(2) 0.0046(18) -0.010(2)
C13 0.036(2) 0.045(2) 0.0331(19) -0.0205(17) 0.0019(16) -0.0099(17)
Si1 0.0258(5) 0.0302(5) 0.0338(5) -0.0156(4) 0.0016(4) -0.0056(4)
C14 0.038(2) 0.0339(19) 0.0344(19) -0.0127(16) -0.0012(16) -0.0110(16)
C15 0.043(2) 0.055(3) 0.035(2) -0.0192(19) -0.0024(18) -0.009(2)
C16 0.063(3) 0.066(3) 0.036(2) -0.021(2) 0.005(2) -0.016(3)
C17 0.075(4) 0.052(3) 0.034(2) -0.013(2) -0.007(2) -0.023(3)
C18 0.060(3) 0.066(3) 0.051(3) -0.023(2) -0.016(2) -0.013(3)
C19 0.041(3) 0.064(3) 0.050(3) -0.027(2) -0.006(2) -0.014(2)
C20 0.025(2) 0.044(2) 0.059(3) -0.030(2) -0.0031(18) -0.0051(17)
C21 0.042(3) 0.049(3) 0.075(3) -0.028(3) -0.010(2) 0.002(2)
C22 0.059(4) 0.058(3) 0.128(6) -0.043(4) -0.028(4) 0.019(3)
C23 0.042(3) 0.086(5) 0.152(7) -0.072(5) 0.016(4) 0.004(3)
C24 0.040(3) 0.094(5) 0.123(6) -0.068(4) 0.023(3) -0.012(3)
C25 0.032(2) 0.065(3) 0.079(3) -0.043(3) 0.013(2) -0.009(2)
C26 0.031(2) 0.036(2) 0.041(2) -0.0163(17) 0.0068(16) -0.0099(16)
C27 0.059(3) 0.052(3) 0.041(2) -0.011(2) 0.005(2) -0.025(2)
C28 0.082(4) 0.059(3) 0.049(3) 0.001(2) 0.001(3) -0.029(3)
C29 0.085(4) 0.043(3) 0.065(3) -0.001(2) 0.008(3) -0.022(3)
C30 0.087(4) 0.044(3) 0.070(3) -0.018(3) 0.007(3) -0.031(3)
C31 0.063(3) 0.044(2) 0.048(3) -0.018(2) 0.002(2) -0.023(2)
Si2 0.0288(5) 0.0256(5) 0.0259(5) -0.0087(4) 0.0005(4) -0.0063(4)
C32 0.0303(19) 0.0264(17) 0.0305(18) -0.0074(14) -0.0008(14) -0.0047(14)
C33 0.036(2) 0.055(3) 0.043(2) -0.021(2) 0.0074(18) -0.0098(19)
C34 0.030(2) 0.068(3) 0.054(3) -0.024(2) 0.0091(19) -0.008(2)
C35 0.050(3) 0.037(2) 0.047(2) -0.0135(19) 0.019(2) -0.0026(19)
C36 0.053(3) 0.041(2) 0.034(2) -0.0151(18) 0.0090(18) -0.0069(19)
C37 0.038(2) 0.034(2) 0.0352(19) -0.0149(16) 0.0043(16) -0.0064(16)
C38 0.041(2) 0.0305(19) 0.0293(18) -0.0090(15) -0.0036(16) -0.0082(16)
C39 0.061(3) 0.046(3) 0.056(3) 0.003(2) 0.012(2) -0.012(2)
C40 0.097(5) 0.061(4) 0.054(3) 0.009(3) 0.007(3) -0.038(3)
C41 0.126(6) 0.038(3) 0.057(3) 0.000(2) -0.006(4) -0.034(3)
C42 0.132(7) 0.031(3) 0.090(5) -0.009(3) 0.014(5) -0.002(3)
C43 0.090(4) 0.034(2) 0.072(4) -0.007(2) 0.019(3) 0.003(3)
C44 0.0275(19) 0.0362(19) 0.0307(18) -0.0139(15) 0.0015(14) -0.0074(15)
C45 0.034(2) 0.035(2) 0.042(2) -0.0150(17) 0.0040(17) -0.0083(16)
C46 0.037(2) 0.043(2) 0.057(3) -0.026(2) 0.0108(19) -0.0141(18)
C47 0.053(3) 0.069(3) 0.060(3) -0.046(3) 0.008(2) -0.022(2)
C48 0.067(3) 0.070(3) 0.037(2) -0.021(2) -0.010(2) -0.020(3)
C49 0.047(3) 0.050(2) 0.0306(19) -0.0127(18) -0.0015(17) -0.018(2)
Fe2 0.0320(3) 0.0219(2) 0.0224(2) -0.00682(19) -0.00020(19) -0.0061(2)
C50 0.044(2) 0.0243(17) 0.0303(18) -0.0061(14) -0.0004(16) -0.0080(16)
O4 0.066(2) 0.0510(19) 0.0390(16) -0.0141(14) -0.0197(15) -0.0135(16)
C51 0.048(3) 0.044(2) 0.0294(19) -0.0189(17) 0.0038(17) -0.0118(19)
O5 0.050(2) 0.096(3) 0.0527(19) -0.042(2) 0.0202(16) -0.023(2)
N2 0.044(2) 0.0258(16) 0.0318(16) -0.0089(13) -0.0004(14) -0.0046(14)
C52 0.052(3) 0.028(2) 0.038(2) -0.0088(17) -0.0005(18) -0.0049(18)
C53 0.073(4) 0.024(2) 0.076(3) -0.004(2) 0.005(3) -0.010(2)
O6 0.0366(15) 0.0303(13) 0.0215(11) -0.0017(10) 0.0007(10) -0.0062(11)
C54 0.0287(18) 0.0243(16) 0.0234(16) -0.0101(13) 0.0021(13) -0.0067(14)
C55 0.0278(18) 0.0224(16) 0.0240(16) -0.0044(13) 0.0004(13) -0.0062(13)
C56 0.0295(18) 0.0210(15) 0.0262(16) -0.0086(13) 0.0008(13) -0.0034(13)
C57 0.0286(18) 0.0238(16) 0.0264(16) -0.0082(13) -0.0002(13) -0.0070(14)
C58 0.0264(18) 0.0243(16) 0.0217(15) -0.0082(13) -0.0020(13) -0.0064(13)
C59 0.030(2) 0.0262(18) 0.037(2) 0.0020(15) -0.0031(15) -0.0032(15)
C60 0.042(3) 0.044(3) 0.062(3) 0.016(2) -0.003(2) -0.013(2)
C61 0.045(3) 0.046(3) 0.055(3) 0.012(2) 0.002(2) -0.018(2)
C62 0.033(2) 0.0285(18) 0.037(2) -0.0028(15) -0.0006(16) -0.0106(15)
Si3 0.0262(5) 0.0226(4) 0.0278(5) -0.0042(4) -0.0007(4) -0.0052(4)
C63 0.031(2) 0.0278(18) 0.0325(18) -0.0097(15) 0.0038(15) -0.0076(15)
C64 0.037(2) 0.031(2) 0.062(3) -0.0045(19) -0.004(2) -0.0078(17)
C65 0.050(3) 0.026(2) 0.084(4) -0.001(2) -0.007(3) -0.0081(19)
C66 0.051(3) 0.031(2) 0.064(3) -0.015(2) 0.005(2) -0.0170(19)
C67 0.040(3) 0.045(3) 0.072(3) -0.012(2) -0.006(2) -0.020(2)
C68 0.037(2) 0.035(2) 0.060(3) -0.008(2) -0.006(2) -0.0098(18)
C69 0.0267(19) 0.0335(19) 0.039(2) -0.0010(16) -0.0024(15) -0.0082(15)
C70 0.032(2) 0.032(2) 0.058(3) 0.0024(19) -0.0044(19) -0.0071(17)
C71 0.043(3) 0.044(3) 0.074(4) 0.015(3) -0.002(2) 0.001(2)
C72 0.054(3) 0.082(4) 0.059(3) 0.027(3) -0.015(3) -0.008(3)
C73 0.049(3) 0.100(5) 0.033(2) 0.001(3) -0.007(2) -0.015(3)
C74 0.037(2) 0.060(3) 0.039(2) -0.011(2) -0.0053(18) -0.009(2)
C75 0.039(2) 0.0246(17) 0.0341(19) -0.0083(15) -0.0030(16) 0.0018(15)
C76 0.047(3) 0.056(3) 0.078(3) -0.042(3) 0.005(2) -0.009(2)
C77 0.071(4) 0.083(4) 0.111(5) -0.074(4) -0.005(4) -0.001(3)
C78 0.098(5) 0.067(4) 0.053(3) -0.037(3) -0.008(3) 0.026(3)
C79 0.107(5) 0.063(3) 0.054(3) -0.018(3) 0.038(3) -0.002(3)
C80 0.079(4) 0.041(2) 0.050(3) -0.018(2) 0.028(3) -0.015(2)
Si4 0.0293(5) 0.0265(5) 0.0267(5) -0.0083(4) -0.0035(4) -0.0046(4)
C81 0.047(2) 0.0248(17) 0.0288(18) -0.0092(14) -0.0019(16) -0.0104(16)
C82 0.091(4) 0.038(2) 0.035(2) -0.0124(19) -0.011(2) -0.002(2)
C83 0.157(7) 0.051(3) 0.033(2) -0.018(2) -0.011(3) -0.003(4)
C84 0.149(7) 0.047(3) 0.043(3) -0.028(2) 0.010(3) -0.011(3)
C85 0.100(5) 0.040(3) 0.061(3) -0.032(2) 0.009(3) -0.005(3)
C86 0.063(3) 0.035(2) 0.040(2) -0.0141(18) -0.003(2) -0.004(2)
C87 0.044(2) 0.0329(19) 0.0297(18) -0.0130(16) -0.0133(16) 0.0012(17)
C88 0.043(3) 0.042(2) 0.055(3) -0.021(2) -0.022(2) 0.0054(19)
C89 0.058(3) 0.048(3) 0.067(3) -0.021(2) -0.031(3) 0.017(2)
C90 0.091(4) 0.030(2) 0.055(3) -0.015(2) -0.033(3) 0.012(2)
C91 0.075(4) 0.031(2) 0.049(3) -0.0060(19) -0.011(2) -0.003(2)
C92 0.051(3) 0.032(2) 0.049(2) -0.0104(18) -0.007(2) -0.0035(19)
C93 0.026(2) 0.024(6) 0.043(2) -0.003(6) -0.0038(18) -0.004(6)
C94 0.035(3) 0.043(4) 0.060(8) -0.021(5) 0.001(5) -0.009(3)
C95 0.037(3) 0.059(5) 0.100(10) -0.010(6) 0.003(7) -0.022(3)
C96 0.030(4) 0.088(7) 0.072(8) 0.005(7) -0.002(5) -0.020(4)
C97 0.031(4) 0.093(10) 0.049(5) -0.003(5) 0.000(4) -0.008(5)
C98 0.027(2) 0.046(6) 0.043(3) -0.015(4) -0.002(2) 0.000(4)
Cl1 0.0776(17) 0.130(2) 0.0946(18) -0.0595(18) -0.0057(14) -0.0030(16)
C99 0.139(5) 0.097(3) 0.125(4) -0.018(3) 0.001(4) -0.017(3)
C100 0.233(8) 0.158(6) 0.299(10) -0.035(6) -0.043(7) 0.010(6)
C101 0.233(8) 0.158(6) 0.299(10) -0.035(6) -0.043(7) 0.010(6)
C102 0.233(8) 0.158(6) 0.299(10) -0.035(6) -0.043(7) 0.010(6)
C103 0.233(8) 0.158(6) 0.299(10) -0.035(6) -0.043(7) 0.010(6)
C104 0.233(8) 0.158(6) 0.299(10) -0.035(6) -0.043(7) 0.010(6)
C105 0.233(8) 0.158(6) 0.299(10) -0.035(6) -0.043(7) 0.010(6)
C93B 0.026(2) 0.024(6) 0.043(2) -0.003(6) -0.0038(18) -0.004(6)
C94B 0.035(3) 0.043(4) 0.060(8) -0.021(5) 0.001(5) -0.009(3)
C95B 0.037(3) 0.059(5) 0.100(10) -0.010(6) 0.003(7) -0.022(3)
C96B 0.030(4) 0.088(7) 0.072(8) 0.005(7) -0.002(5) -0.020(4)
C97B 0.031(4) 0.093(10) 0.049(5) -0.003(5) 0.000(4) -0.008(5)
C98B 0.027(2) 0.046(6) 0.043(3) -0.015(4) -0.002(2) 0.000(4)
Cl1B 0.139(5) 0.097(3) 0.125(4) -0.018(3) 0.001(4) -0.017(3)
C99B 0.0776(17) 0.130(2) 0.0946(18) -0.0595(18) -0.0057(14) -0.0030(16)

loop_
_atom_type_symbol
_atom_type_description
_atom_type_scat_dispersion_real
_atom_type_scat_dispersion_imag
_atom_type_scat_source
C C 0.0033 0.0016 'International Tables Vol C Tables 4.2.6.8 and 6.1.1.4'
H H 0.0000 0.0000 'International Tables Vol C Tables 4.2.6.8 and 6.1.1.4'
N N 0.0061 0.0033 'International Tables Vol C Tables 4.2.6.8 and 6.1.1.4'
O O 0.0106 0.0060 'International Tables Vol C Tables 4.2.6.8 and 6.1.1.4'
Si Si 0.0817 0.0704 'International Tables Vol C Tables 4.2.6.8 and 6.1.1.4'
Fe Fe 0.3463 0.8444 'International Tables Vol C Tables 4.2.6.8 and 6.1.1.4'
Cl Cl 0.1484 0.1585 'International Tables Vol C Tables 4.2.6.8 and 6.1.1.4'

loop_
_geom_angle_atom_site_label_1
_geom_angle_atom_site_label_2
_geom_angle_atom_site_label_3
_geom_angle
_geom_angle_site_symmetry_3
C2 Fe1 C1 90.42(19) .
C2 Fe1 N1 99.34(17) .
C1 Fe1 N1 97.11(17) .
C2 Fe1 C7 120.08(17) .
C1 Fe1 C7 92.46(17) .
N1 Fe1 C7 139.34(14) .
C2 Fe1 C8 92.14(16) .
C1 Fe1 C8 124.04(17) .
N1 Fe1 C8 137.22(14) .
C7 Fe1 C8 40.55(14) .
C2 Fe1 C9 100.68(16) .
C1 Fe1 C9 160.04(17) .
N1 Fe1 C9 97.38(13) .
C7 Fe1 C9 67.63(14) .
C8 Fe1 C9 39.86(13) .
C2 Fe1 C6 158.73(17) .
C1 Fe1 C6 96.98(17) .
N1 Fe1 C6 99.49(14) .
C7 Fe1 C6 39.98(14) .
C8 Fe1 C6 67.21(14) .
C9 Fe1 C6 67.09(13) .
C2 Fe1 C5 137.26(16) .
C1 Fe1 C5 132.17(16) .
N1 Fe1 C5 81.18(13) .
C7 Fe1 C5 63.63(13) .
C8 Fe1 C5 63.31(13) .
C9 Fe1 C5 38.03(12) .
C6 Fe1 C5 37.94(13) .
O1 C1 Fe1 178.4(4) .
O2 C2 Fe1 177.0(4) .
C3 N1 Fe1 175.9(3) .
N1 C3 C4 179.3(5) .
C3 C4 H4A 109.5 .
C3 C4 H4B 109.5 .
H4A C4 H4B 109.5 .
C3 C4 H4C 109.5 .
H4A C4 H4C 109.5 .
H4B C4 H4C 109.5 .
O3 C5 C6 126.6(3) .
O3 C5 C9 126.4(3) .
C6 C5 C9 106.7(3) .
O3 C5 Fe1 134.3(3) .
C6 C5 Fe1 63.37(18) .
C9 C5 Fe1 63.24(18) .
C7 C6 C5 106.8(3) .
C7 C6 Si1 127.0(3) .
C5 C6 Si1 120.7(3) .
C7 C6 Fe1 66.86(19) .
C5 C6 Fe1 78.7(2) .
Si1 C6 Fe1 140.69(19) .
C8 C7 C6 109.0(3) .
C8 C7 C10 122.1(3) .
C6 C7 C10 128.7(3) .
C8 C7 Fe1 70.6(2) .
C6 C7 Fe1 73.2(2) .
C10 C7 Fe1 127.0(3) .
C7 C8 C9 108.8(3) .
C7 C8 C13 122.1(3) .
C9 C8 C13 128.8(3) .
C7 C8 Fe1 68.82(19) .
C9 C8 Fe1 72.21(19) .
C13 C8 Fe1 130.4(3) .
C8 C9 C5 106.5(3) .
C8 C9 Si2 128.7(3) .
C5 C9 Si2 120.2(3) .
C8 C9 Fe1 67.93(19) .
C5 C9 Fe1 78.7(2) .
Si2 C9 Fe1 137.66(19) .
C7 C10 C11 111.2(3) .
C7 C10 H10A 109.4 .
C11 C10 H10A 109.4 .
C7 C10 H10B 109.4 .
C11 C10 H10B 109.4 .
H10A C10 H10B 108.0 .
C12 C11 C10 110.4(4) .
C12 C11 H11A 109.6 .
C10 C11 H11A 109.6 .
C12 C11 H11B 109.6 .
C10 C11 H11B 109.6 .
H11A C11 H11B 108.1 .
C11 C12 C13 111.4(3) .
C11 C12 H12A 109.4 .
C13 C12 H12A 109.4 .
C11 C12 H12B 109.4 .
C13 C12 H12B 109.4 .
H12A C12 H12B 108.0 .
C8 C13 C12 111.3(3) .
C8 C13 H13A 109.4 .
C12 C13 H13A 109.4 .
C8 C13 H13B 109.4 .
C12 C13 H13B 109.4 .
H13A C13 H13B 108.0 .
C6 Si1 C14 117.19(17) .
C6 Si1 C20 110.17(17) .
C14 Si1 C20 107.20(19) .
C6 Si1 C26 103.99(17) .
C14 Si1 C26 109.43(18) .
C20 Si1 C26 108.60(19) .
C15 C14 C19 117.1(4) .
C15 C14 Si1 123.4(3) .
C19 C14 Si1 119.4(3) .
C16 C15 C14 121.1(4) .
C16 C15 H15A 119.4 .
C14 C15 H15A 119.4 .
C17 C16 C15 120.6(5) .
C17 C16 H16A 119.7 .
C15 C16 H16A 119.7 .
C18 C17 C16 119.6(4) .
C18 C17 H17A 120.2 .
C16 C17 H17A 120.2 .
C17 C18 C19 120.5(5) .
C17 C18 H18A 119.8 .
C19 C18 H18A 119.8 .
C18 C19 C14 121.1(5) .
C18 C19 H19A 119.5 .
C14 C19 H19A 119.5 .
C21 C20 C25 118.8(4) .
C21 C20 Si1 120.5(4) .
C25 C20 Si1 120.7(4) .
C20 C21 C22 118.9(6) .
C20 C21 H21A 120.5 .
C22 C21 H21A 120.5 .
C23 C22 C21 120.4(6) .
C23 C22 H22A 119.8 .
C21 C22 H22A 119.8 .
C24 C23 C22 120.3(6) .
C24 C23 H23A 119.8 .
C22 C23 H23A 119.8 .
C23 C24 C25 121.0(7) .
C23 C24 H24A 119.5 .
C25 C24 H24A 119.5 .
C24 C25 C20 120.6(6) .
C24 C25 H25A 119.7 .
C20 C25 H25A 119.7 .
C27 C26 C31 116.8(4) .
C27 C26 Si1 121.6(3) .
C31 C26 Si1 121.6(3) .
C26 C27 C28 121.0(5) .
C26 C27 H27A 119.5 .
C28 C27 H27A 119.5 .
C29 C28 C27 120.3(5) .
C29 C28 H28A 119.9 .
C27 C28 H28A 119.9 .
C28 C29 C30 119.7(5) .
C28 C29 H29A 120.2 .
C30 C29 H29A 120.2 .
C29 C30 C31 120.0(5) .
C29 C30 H30A 120.0 .
C31 C30 H30A 120.0 .
C30 C31 C26 122.2(5) .
C30 C31 H31A 118.9 .
C26 C31 H31A 118.9 .
C9 Si2 C44 108.17(17) .
C9 Si2 C32 118.39(16) .
C44 Si2 C32 107.81(17) .
C9 Si2 C38 104.40(17) .
C44 Si2 C38 110.29(17) .
C32 Si2 C38 107.65(17) .
C37 C32 C33 116.8(4) .
C37 C32 Si2 123.7(3) .
C33 C32 Si2 119.0(3) .
C34 C33 C32 121.5(4) .
C34 C33 H33A 119.2 .
C32 C33 H33A 119.2 .
C35 C34 C33 120.5(4) .
C35 C34 H34A 119.8 .
C33 C34 H34A 119.8 .
C34 C35 C36 119.7(4) .
C34 C35 H35A 120.2 .
C36 C35 H35A 120.2 .
C35 C36 C37 120.2(4) .
C35 C36 H36A 119.9 .
C37 C36 H36A 119.9 .
C36 C37 C32 121.3(4) .
C36 C37 H37A 119.3 .
C32 C37 H37A 119.3 .
C43 C38 C39 116.5(4) .
C43 C38 Si2 121.9(4) .
C39 C38 Si2 121.5(3) .
C38 C39 C40 122.2(5) .
C38 C39 H39A 118.9 .
C40 C39 H39A 118.9 .
C41 C40 C39 119.6(6) .
C41 C40 H40A 120.2 .
C39 C40 H40A 120.2 .
C42 C41 C40 119.6(5) .
C42 C41 H41A 120.2 .
C40 C41 H41A 120.2 .
C41 C42 C43 121.2(6) .
C41 C42 H42A 119.4 .
C43 C42 H42A 119.4 .
C38 C43 C42 120.8(6) .
C38 C43 H43A 119.6 .
C42 C43 H43A 119.6 .
C49 C44 C45 117.0(4) .
C49 C44 Si2 122.8(3) .
C45 C44 Si2 119.9(3) .
C46 C45 C44 121.3(4) .
C46 C45 H45A 119.4 .
C44 C45 H45A 119.4 .
C47 C46 C45 120.7(4) .
C47 C46 H46A 119.6 .
C45 C46 H46A 119.6 .
C46 C47 C48 119.5(4) .
C46 C47 H47A 120.2 .
C48 C47 H47A 120.2 .
C47 C48 C49 120.3(4) .
C47 C48 H48A 119.9 .
C49 C48 H48A 119.9 .
C48 C49 C44 121.1(4) .
C48 C49 H49A 119.4 .
C44 C49 H49A 119.4 .
C51 Fe2 C50 92.35(19) .
C51 Fe2 N2 97.42(17) .
C50 Fe2 N2 95.74(15) .
C51 Fe2 C57 91.57(17) .
C50 Fe2 C57 124.67(15) .
N2 Fe2 C57 138.22(14) .
C51 Fe2 C56 120.24(17) .
C50 Fe2 C56 93.10(16) .
N2 Fe2 C56 140.87(14) .
C57 Fe2 C56 40.28(14) .
C51 Fe2 C55 158.80(17) .
C50 Fe2 C55 96.13(16) .
N2 Fe2 C55 101.01(13) .
C57 Fe2 C55 67.65(14) .
C56 Fe2 C55 40.05(13) .
C51 Fe2 C58 99.82(16) .
C50 Fe2 C58 160.18(16) .
N2 Fe2 C58 98.11(13) .
C57 Fe2 C58 40.11(13) .
C56 Fe2 C58 67.26(13) .
C55 Fe2 C58 67.35(13) .
C51 Fe2 C54 136.21(16) .
C50 Fe2 C54 131.37(16) .
N2 Fe2 C54 82.47(13) .
C57 Fe2 C54 63.69(13) .
C56 Fe2 C54 63.52(12) .
C55 Fe2 C54 38.26(12) .
C58 Fe2 C54 38.00(12) .
O4 C50 Fe2 179.1(4) .
O5 C51 Fe2 177.3(4) .
C52 N2 Fe2 178.0(3) .
N2 C52 C53 178.7(5) .
C52 C53 H53A 109.5 .
C52 C53 H53B 109.5 .
H53A C53 H53B 109.5 .
C52 C53 H53C 109.5 .
H53A C53 H53C 109.5 .
H53B C53 H53C 109.5 .
O6 C54 C58 126.5(3) .
O6 C54 C55 126.5(3) .
C58 C54 C55 106.6(3) .
O6 C54 Fe2 133.7(3) .
C58 C54 Fe2 63.48(17) .
C55 C54 Fe2 63.04(18) .
C56 C55 C54 106.2(3) .
C56 C55 Si3 127.7(3) .
C54 C55 Si3 121.0(2) .
C56 C55 Fe2 67.70(19) .
C54 C55 Fe2 78.7(2) .
Si3 C55 Fe2 138.91(19) .
C57 C56 C55 109.4(3) .
C57 C56 C59 122.5(3) .
C55 C56 C59 127.9(3) .
C57 C56 Fe2 69.8(2) .
C55 C56 Fe2 72.3(2) .
C59 C56 Fe2 128.2(3) .
C56 C57 C58 108.8(3) .
C56 C57 C62 121.6(3) .
C58 C57 C62 129.4(3) .
C56 C57 Fe2 70.0(2) .
C58 C57 Fe2 72.66(19) .
C62 C57 Fe2 127.1(3) .
C57 C58 C54 106.6(3) .
C57 C58 Si4 128.9(3) .
C54 C58 Si4 120.9(2) .
C57 C58 Fe2 67.23(19) .
C54 C58 Fe2 78.52(19) .
Si4 C58 Fe2 136.43(19) .
C56 C59 C60 112.0(3) .
C56 C59 H59A 109.2 .
C60 C59 H59A 109.2 .
C56 C59 H59B 109.2 .
C60 C59 H59B 109.2 .
H59A C59 H59B 107.9 .
C61 C60 C59 113.7(4) .
C61 C60 H60A 108.8 .
C59 C60 H60A 108.8 .
C61 C60 H60B 108.8 .
C59 C60 H60B 108.8 .
H60A C60 H60B 107.7 .
C60 C61 C62 111.5(4) .
C60 C61 H61A 109.3 .
C62 C61 H61A 109.3 .
C60 C61 H61B 109.3 .
C62 C61 H61B 109.3 .
H61A C61 H61B 108.0 .
C57 C62 C61 111.1(3) .
C57 C62 H62A 109.4 .
C61 C62 H62A 109.4 .
C57 C62 H62B 109.4 .
C61 C62 H62B 109.4 .
H62A C62 H62B 108.0 .
C75 Si3 C63 109.95(17) .
C75 Si3 C55 104.06(17) .
C63 Si3 C55 115.96(16) .
C75 Si3 C69 107.81(18) .
C63 Si3 C69 107.92(17) .
C55 Si3 C69 110.85(16) .
C64 C63 C68 116.9(4) .
C64 C63 Si3 123.1(3) .
C68 C63 Si3 119.8(3) .
C65 C64 C63 120.3(4) .
C65 C64 H64A 119.9 .
C63 C64 H64A 119.9 .
C64 C65 C66 122.1(4) .
C64 C65 H65A 119.0 .
C66 C65 H65A 119.0 .
C67 C66 C65 118.3(4) .
C67 C66 H66A 120.9 .
C65 C66 H66A 120.9 .
C66 C67 C68 120.3(4) .
C66 C67 H67A 119.9 .
C68 C67 H67A 119.9 .
C67 C68 C63 122.2(4) .
C67 C68 H68A 118.9 .
C63 C68 H68A 118.9 .
C74 C69 C70 117.5(4) .
C74 C69 Si3 122.0(3) .
C70 C69 Si3 120.5(3) .
C71 C70 C69 121.3(5) .
C71 C70 H70A 119.4 .
C69 C70 H70A 119.4 .
C72 C71 C70 120.7(5) .
C72 C71 H71A 119.6 .
C70 C71 H71A 119.6 .
C71 C72 C73 119.6(5) .
C71 C72 H72A 120.2 .
C73 C72 H72A 120.2 .
C72 C73 C74 120.5(5) .
C72 C73 H73A 119.7 .
C74 C73 H73A 119.7 .
C69 C74 C73 120.4(5) .
C69 C74 H74A 119.8 .
C73 C74 H74A 119.8 .
C80 C75 C76 117.6(4) .
C80 C75 Si3 121.0(3) .
C76 C75 Si3 121.3(4) .
C77 C76 C75 121.8(6) .
C77 C76 H76A 119.1 .
C75 C76 H76A 119.1 .
C78 C77 C76 119.8(6) .
C78 C77 H77A 120.1 .
C76 C77 H77A 120.1 .
C79 C78 C77 119.9(5) .
C79 C78 H78A 120.0 .
C77 C78 H78A 120.0 .
C78 C79 C80 120.7(6) .
C78 C79 H79A 119.6 .
C80 C79 H79A 119.6 .
C75 C80 C79 120.0(5) .
C75 C80 H80A 120.0 .
C79 C80 H80A 120.0 .
C93 Si4 C58 109.1(6) .
C93 Si4 C87 106.2(4) .
C58 Si4 C87 116.98(17) .
C93 Si4 C81 111.5(5) .
C58 Si4 C81 104.88(17) .
C87 Si4 C81 108.28(17) .
C93 Si4 C93B 10.1(13) .
C58 Si4 C93B 107.5(14) .
C87 Si4 C93B 114.8(11) .
C81 Si4 C93B 103.0(13) .
C86 C81 C82 117.4(4) .
C86 C81 Si4 121.3(3) .
C82 C81 Si4 121.4(3) .
C83 C82 C81 121.2(5) .
C83 C82 H82A 119.4 .
C81 C82 H82A 119.4 .
C84 C83 C82 119.9(5) .
C84 C83 H83A 120.0 .
C82 C83 H83A 120.0 .
C85 C84 C83 120.3(5) .
C85 C84 H84A 119.8 .
C83 C84 H84A 119.8 .
C84 C85 C86 119.6(5) .
C84 C85 H85A 120.2 .
C86 C85 H85A 120.2 .
C81 C86 C85 121.6(4) .
C81 C86 H86A 119.2 .
C85 C86 H86A 119.2 .
C88 C87 C92 117.4(4) .
C88 C87 Si4 119.7(3) .
C92 C87 Si4 122.2(3) .
C87 C88 C89 121.8(5) .
C87 C88 H88A 119.1 .
C89 C88 H88A 119.1 .
C90 C89 C88 119.4(5) .
C90 C89 H89A 120.3 .
C88 C89 H89A 120.3 .
C89 C90 C91 120.0(4) .
C89 C90 H90A 120.0 .
C91 C90 H90A 120.0 .
C90 C91 C92 120.1(5) .
C90 C91 H91A 120.0 .
C92 C91 H91A 120.0 .
C91 C92 C87 121.3(5) .
C91 C92 H92A 119.4 .
C87 C92 H92A 119.4 .
C94 C93 C98 115.4(14) .
C94 C93 Si4 122.4(12) .
C98 C93 Si4 121.1(9) .
C95 C94 C93 122.9(12) .
C95 C94 H94A 118.6 .
C93 C94 H94A 118.6 .
C94 C95 C96 120.8(10) .
C94 C95 H95A 119.6 .
C96 C95 H95A 119.6 .
C95 C96 C97 118.0(11) .
C95 C96 H96A 121.0 .
C97 C96 H96A 121.0 .
C98 C97 C96 121.5(10) .
C98 C97 H97A 119.3 .
C96 C97 H97A 119.3 .
C97 C98 C93 121.5(9) .
C97 C98 H98A 119.3 .
C93 C98 H98A 119.3 .
C99 Cl1 C99 88.3(3) 2_756
Cl1 C99 Cl1 91.7(3) 2_756
C102 C101 C100 125.7(18) .
C101 C102 C103 126.2(18) .
C102 C103 C104 119.3(15) .
C103 C104 C105 87.5(13) .
C98B C93B C94B 121(4) .
C98B C93B Si4 120(2) .
C94B C93B Si4 119(3) .
C95B C94B C93B 119(3) .
C95B C94B H94B 120.5 .
C93B C94B H94B 120.5 .
C94B C95B C96B 116(2) .
C94B C95B H95B 121.9 .
C96B C95B H95B 121.9 .
C97B C96B C95B 126(3) .
C97B C96B H96B 117.0 .
C95B C96B H96B 117.0 .
C96B C97B C98B 113(3) .
C96B C97B H97B 123.6 .
C98B C97B H97B 123.6 .
C93B C98B C97B 124(3) .
C93B C98B H98B 117.9 .
C97B C98B H98B 117.9 .

loop_
_geom_bond_atom_site_label_1
_geom_bond_atom_site_label_2
_geom_bond_distance
_geom_bond_site_symmetry_2
Fe1 C2 1.766(4) .
Fe1 C1 1.782(4) .
Fe1 N1 1.944(3) .
Fe1 C7 2.063(3) .
Fe1 C8 2.088(3) .
Fe1 C9 2.145(3) .
Fe1 C6 2.148(4) .
Fe1 C5 2.356(3) .
C1 O1 1.140(5) .
C2 O2 1.157(5) .
N1 C3 1.135(5) .
C3 C4 1.460(6) .
C4 H4A 0.9800 .
C4 H4B 0.9800 .
C4 H4C 0.9800 .
O3 C5 1.241(4) .
C5 C6 1.477(5) .
C5 C9 1.480(5) .
C6 C7 1.442(5) .
C6 Si1 1.873(4) .
C7 C8 1.439(5) .
C7 C10 1.508(5) .
C8 C9 1.444(5) .
C8 C13 1.515(5) .
C9 Si2 1.874(4) .
C10 C11 1.525(6) .
C10 H10A 0.9900 .
C10 H10B 0.9900 .
C11 C12 1.521(6) .
C11 H11A 0.9900 .
C11 H11B 0.9900 .
C12 C13 1.534(6) .
C12 H12A 0.9900 .
C12 H12B 0.9900 .
C13 H13A 0.9900 .
C13 H13B 0.9900 .
Si1 C14 1.875(4) .
Si1 C20 1.877(4) .
Si1 C26 1.879(4) .
C14 C15 1.396(6) .
C14 C19 1.406(6) .
C15 C16 1.384(6) .
C15 H15A 0.9500 .
C16 C17 1.380(7) .
C16 H16A 0.9500 .
C17 C18 1.365(8) .
C17 H17A 0.9500 .
C18 C19 1.388(7) .
C18 H18A 0.9500 .
C19 H19A 0.9500 .
C20 C21 1.390(7) .
C20 C25 1.402(7) .
C21 C22 1.414(8) .
C21 H21A 0.9500 .
C22 C23 1.384(11) .
C22 H22A 0.9500 .
C23 C24 1.336(10) .
C23 H23A 0.9500 .
C24 C25 1.384(7) .
C24 H24A 0.9500 .
C25 H25A 0.9500 .
C26 C27 1.395(6) .
C26 C31 1.395(6) .
C27 C28 1.397(7) .
C27 H27A 0.9500 .
C28 C29 1.373(8) .
C28 H28A 0.9500 .
C29 C30 1.376(8) .
C29 H29A 0.9500 .
C30 C31 1.377(7) .
C30 H30A 0.9500 .
C31 H31A 0.9500 .
Si2 C44 1.877(4) .
Si2 C32 1.878(4) .
Si2 C38 1.883(4) .
C32 C37 1.396(5) .
C32 C33 1.400(6) .
C33 C34 1.386(6) .
C33 H33A 0.9500 .
C34 C35 1.362(7) .
C34 H34A 0.9500 .
C35 C36 1.382(7) .
C35 H35A 0.9500 .
C36 C37 1.389(6) .
C36 H36A 0.9500 .
C37 H37A 0.9500 .
C38 C43 1.370(7) .
C38 C39 1.373(6) .
C39 C40 1.387(7) .
C39 H39A 0.9500 .
C40 C41 1.360(9) .
C40 H40A 0.9500 .
C41 C42 1.327(10) .
C41 H41A 0.9500 .
C42 C43 1.402(8) .
C42 H42A 0.9500 .
C43 H43A 0.9500 .
C44 C49 1.397(5) .
C44 C45 1.398(5) .
C45 C46 1.385(6) .
C45 H45A 0.9500 .
C46 C47 1.367(7) .
C46 H46A 0.9500 .
C47 C48 1.376(7) .
C47 H47A 0.9500 .
C48 C49 1.392(6) .
C48 H48A 0.9500 .
C49 H49A 0.9500 .
Fe2 C51 1.774(4) .
Fe2 C50 1.779(4) .
Fe2 N2 1.942(3) .
Fe2 C57 2.068(3) .
Fe2 C56 2.071(3) .
Fe2 C55 2.132(4) .
Fe2 C58 2.141(3) .
Fe2 C54 2.345(3) .
C50 O4 1.143(5) .
C51 O5 1.140(5) .
N2 C52 1.133(5) .
C52 C53 1.459(6) .
C53 H53A 0.9800 .
C53 H53B 0.9800 .
C53 H53C 0.9800 .
O6 C54 1.244(4) .
C54 C58 1.473(5) .
C54 C55 1.481(5) .
C55 C56 1.440(5) .
C55 Si3 1.879(4) .
C56 C57 1.425(5) .
C56 C59 1.521(5) .
C57 C58 1.445(5) .
C57 C62 1.512(5) .
C58 Si4 1.878(3) .
C59 C60 1.523(6) .
C59 H59A 0.9900 .
C59 H59B 0.9900 .
C60 C61 1.496(7) .
C60 H60A 0.9900 .
C60 H60B 0.9900 .
C61 C62 1.524(6) .
C61 H61A 0.9900 .
C61 H61B 0.9900 .
C62 H62A 0.9900 .
C62 H62B 0.9900 .
Si3 C75 1.876(4) .
Si3 C63 1.876(4) .
Si3 C69 1.886(4) .
C63 C64 1.394(5) .
C63 C68 1.395(6) .
C64 C65 1.379(6) .
C64 H64A 0.9500 .
C65 C66 1.380(7) .
C65 H65A 0.9500 .
C66 C67 1.370(6) .
C66 H66A 0.9500 .
C67 C68 1.379(6) .
C67 H67A 0.9500 .
C68 H68A 0.9500 .
C69 C74 1.398(6) .
C69 C70 1.399(6) .
C70 C71 1.389(6) .
C70 H70A 0.9500 .
C71 C72 1.363(9) .
C71 H71A 0.9500 .
C72 C73 1.380(9) .
C72 H72A 0.9500 .
C73 C74 1.403(6) .
C73 H73A 0.9500 .
C74 H74A 0.9500 .
C75 C80 1.379(6) .
C75 C76 1.393(6) .
C76 C77 1.373(8) .
C76 H76A 0.9500 .
C77 C78 1.373(10) .
C77 H77A 0.9500 .
C78 C79 1.353(10) .
C78 H78A 0.9500 .
C79 C80 1.407(7) .
C79 H79A 0.9500 .
C80 H80A 0.9500 .
Si4 C93 1.836(19) .
Si4 C87 1.880(4) .
Si4 C81 1.883(4) .
Si4 C93B 1.98(5) .
C81 C86 1.378(6) .
C81 C82 1.399(6) .
C82 C83 1.381(7) .
C82 H82A 0.9500 .
C83 C84 1.370(8) .
C83 H83A 0.9500 .
C84 C85 1.369(8) .
C84 H84A 0.9500 .
C85 C86 1.391(7) .
C85 H85A 0.9500 .
C86 H86A 0.9500 .
C87 C88 1.391(6) .
C87 C92 1.396(6) .
C88 C89 1.394(6) .
C88 H88A 0.9500 .
C89 C90 1.381(8) .
C89 H89A 0.9500 .
C90 C91 1.383(8) .
C90 H90A 0.9500 .
C91 C92 1.389(6) .
C91 H91A 0.9500 .
C92 H92A 0.9500 .
C93 C94 1.403(15) .
C93 C98 1.43(2) .
C94 C95 1.376(18) .
C94 H94A 0.9500 .
C95 C96 1.383(17) .
C95 H95A 0.9500 .
C96 C97 1.403(17) .
C96 H96A 0.9500 .
C97 C98 1.367(15) .
C97 H97A 0.9500 .
C98 H98A 0.9500 .
Cl1 C99 1.890(7) .
Cl1 C99 2.098(7) 2_756
C99 Cl1 2.098(7) 2_756
C100 C101 1.510(9) .
C101 C102 1.44(2) .
C102 C103 1.557(9) .
C103 C104 1.592(9) .
C104 C105 1.62(2) .
C93B C98B 1.31(5) .
C93B C94B 1.40(4) .
C94B C95B 1.37(5) .
C94B H94B 0.9500 .
C95B C96B 1.42(4) .
C95B H95B 0.9500 .
C96B C97B 1.36(4) .
C96B H96B 0.9500 .
C97B C98B 1.40(4) .
C97B H97B 0.9500 .
C98B H98B 0.9500 .

loop_
_geom_torsion_atom_site_label_1
_geom_torsion_atom_site_label_2
_geom_torsion_atom_site_label_3
_geom_torsion_atom_site_label_4
_geom_torsion
_geom_torsion_site_symmetry_1
_geom_torsion_site_symmetry_4
C2 Fe1 C1 O1 -64(15) . .
N1 Fe1 C1 O1 -163(15) . .
C7 Fe1 C1 O1 56(15) . .
C8 Fe1 C1 O1 29(15) . .
C9 Fe1 C1 O1 61(15) . .
C6 Fe1 C1 O1 96(15) . .
C5 Fe1 C1 O1 112(15) . .
C1 Fe1 C2 O2 57(7) . .
N1 Fe1 C2 O2 154(7) . .
C7 Fe1 C2 O2 -36(7) . .
C8 Fe1 C2 O2 -67(7) . .
C9 Fe1 C2 O2 -106(7) . .
C6 Fe1 C2 O2 -54(7) . .
C5 Fe1 C2 O2 -119(7) . .
C2 Fe1 N1 C3 148(5) . .
C1 Fe1 N1 C3 -120(5) . .
C7 Fe1 N1 C3 -18(5) . .
C8 Fe1 N1 C3 45(5) . .
C9 Fe1 N1 C3 46(5) . .
C6 Fe1 N1 C3 -22(5) . .
C5 Fe1 N1 C3 11(5) . .
Fe1 N1 C3 C4 52(50) . .
C2 Fe1 C5 O3 -96.0(4) . .
C1 Fe1 C5 O3 89.9(4) . .
N1 Fe1 C5 O3 -1.8(4) . .
C7 Fe1 C5 O3 157.3(4) . .
C8 Fe1 C5 O3 -157.2(4) . .
C9 Fe1 C5 O3 -115.9(4) . .
C6 Fe1 C5 O3 116.3(4) . .
C2 Fe1 C5 C6 147.7(3) . .
C1 Fe1 C5 C6 -26.4(3) . .
N1 Fe1 C5 C6 -118.1(2) . .
C7 Fe1 C5 C6 41.0(2) . .
C8 Fe1 C5 C6 86.5(2) . .
C9 Fe1 C5 C6 127.8(3) . .
C2 Fe1 C5 C9 19.9(3) . .
C1 Fe1 C5 C9 -154.2(2) . .
N1 Fe1 C5 C9 114.2(2) . .
C7 Fe1 C5 C9 -86.8(2) . .
C8 Fe1 C5 C9 -41.2(2) . .
C6 Fe1 C5 C9 -127.8(3) . .
O3 C5 C6 C7 171.7(3) . .
C9 C5 C6 C7 -13.9(4) . .
Fe1 C5 C6 C7 -61.4(2) . .
O3 C5 C6 Si1 16.1(5) . .
C9 C5 C6 Si1 -169.5(2) . .
Fe1 C5 C6 Si1 143.0(3) . .
O3 C5 C6 Fe1 -126.9(4) . .
C9 C5 C6 Fe1 47.5(2) . .
C2 Fe1 C6 C7 24.1(5) . .
C1 Fe1 C6 C7 -85.5(2) . .
N1 Fe1 C6 C7 176.1(2) . .
C8 Fe1 C6 C7 38.6(2) . .
C9 Fe1 C6 C7 82.0(2) . .
C5 Fe1 C6 C7 113.9(3) . .
C2 Fe1 C6 C5 -89.9(5) . .
C1 Fe1 C6 C5 160.6(2) . .
N1 Fe1 C6 C5 62.1(2) . .
C7 Fe1 C6 C5 -113.9(3) . .
C8 Fe1 C6 C5 -75.3(2) . .
C9 Fe1 C6 C5 -31.91(19) . .
C2 Fe1 C6 Si1 144.8(4) . .
C1 Fe1 C6 Si1 35.3(3) . .
N1 Fe1 C6 Si1 -63.2(3) . .
C7 Fe1 C6 Si1 120.8(4) . .
C8 Fe1 C6 Si1 159.4(4) . .
C9 Fe1 C6 Si1 -157.2(4) . .
C5 Fe1 C6 Si1 -125.3(4) . .
C5 C6 C7 C8 7.5(4) . .
Si1 C6 C7 C8 161.0(3) . .
Fe1 C6 C7 C8 -61.9(2) . .
C5 C6 C7 C10 -166.3(3) . .
Si1 C6 C7 C10 -12.7(5) . .
Fe1 C6 C7 C10 124.3(4) . .
C5 C6 C7 Fe1 69.4(2) . .
Si1 C6 C7 Fe1 -137.0(3) . .
C2 Fe1 C7 C8 -52.4(3) . .
C1 Fe1 C7 C8 -144.3(2) . .
N1 Fe1 C7 C8 111.8(3) . .
C9 Fe1 C7 C8 37.3(2) . .
C6 Fe1 C7 C8 117.8(3) . .
C5 Fe1 C7 C8 79.0(2) . .
C2 Fe1 C7 C6 -170.2(2) . .
C1 Fe1 C7 C6 97.9(2) . .
N1 Fe1 C7 C6 -6.0(3) . .
C8 Fe1 C7 C6 -117.8(3) . .
C9 Fe1 C7 C6 -80.5(2) . .
C5 Fe1 C7 C6 -38.8(2) . .
C2 Fe1 C7 C10 63.7(4) . .
C1 Fe1 C7 C10 -28.2(3) . .
N1 Fe1 C7 C10 -132.1(3) . .
C8 Fe1 C7 C10 116.1(4) . .
C9 Fe1 C7 C10 153.4(4) . .
C6 Fe1 C7 C10 -126.1(4) . .
C5 Fe1 C7 C10 -165.0(4) . .
C6 C7 C8 C9 2.1(4) . .
C10 C7 C8 C9 176.4(3) . .
Fe1 C7 C8 C9 -61.5(2) . .
C6 C7 C8 C13 -171.2(3) . .
C10 C7 C8 C13 3.1(5) . .
Fe1 C7 C8 C13 125.3(3) . .
C6 C7 C8 Fe1 63.5(2) . .
C10 C7 C8 Fe1 -122.2(3) . .
C2 Fe1 C8 C7 136.7(2) . .
C1 Fe1 C8 C7 44.8(3) . .
N1 Fe1 C8 C7 -117.1(2) . .
C9 Fe1 C8 C7 -119.1(3) . .
C6 Fe1 C8 C7 -38.1(2) . .
C5 Fe1 C8 C7 -79.8(2) . .
C2 Fe1 C8 C9 -104.2(2) . .
C1 Fe1 C8 C9 163.9(2) . .
N1 Fe1 C8 C9 2.1(3) . .
C7 Fe1 C8 C9 119.1(3) . .
C6 Fe1 C8 C9 81.1(2) . .
C5 Fe1 C8 C9 39.32(19) . .
C2 Fe1 C8 C13 22.0(4) . .
C1 Fe1 C8 C13 -69.9(4) . .
N1 Fe1 C8 C13 128.3(3) . .
C7 Fe1 C8 C13 -114.7(4) . .
C9 Fe1 C8 C13 126.2(4) . .
C6 Fe1 C8 C13 -152.8(4) . .
C5 Fe1 C8 C13 165.5(4) . .
C7 C8 C9 C5 -10.7(4) . .
C13 C8 C9 C5 161.9(4) . .
Fe1 C8 C9 C5 -70.1(2) . .
C7 C8 C9 Si2 -166.4(3) . .
C13 C8 C9 Si2 6.2(6) . .
Fe1 C8 C9 Si2 134.2(3) . .
C7 C8 C9 Fe1 59.4(2) . .
C13 C8 C9 Fe1 -128.0(4) . .
O3 C5 C9 C8 -170.5(3) . .
C6 C5 C9 C8 15.2(4) . .
Fe1 C5 C9 C8 62.7(2) . .
O3 C5 C9 Si2 -12.3(5) . .
C6 C5 C9 Si2 173.3(2) . .
Fe1 C5 C9 Si2 -139.1(3) . .
O3 C5 C9 Fe1 126.8(4) . .
C6 C5 C9 Fe1 -47.5(2) . .
C2 Fe1 C9 C8 80.4(2) . .
C1 Fe1 C9 C8 -42.4(6) . .
N1 Fe1 C9 C8 -178.6(2) . .
C7 Fe1 C9 C8 -37.9(2) . .
C6 Fe1 C9 C8 -81.4(2) . .
C5 Fe1 C9 C8 -113.2(3) . .
C2 Fe1 C9 C5 -166.4(2) . .
C1 Fe1 C9 C5 70.8(5) . .
N1 Fe1 C9 C5 -65.4(2) . .
C7 Fe1 C9 C5 75.3(2) . .
C8 Fe1 C9 C5 113.2(3) . .
C6 Fe1 C9 C5 31.8(2) . .
C2 Fe1 C9 Si2 -43.5(3) . .
C1 Fe1 C9 Si2 -166.2(4) . .
N1 Fe1 C9 Si2 57.6(3) . .
C7 Fe1 C9 Si2 -161.8(3) . .
C8 Fe1 C9 Si2 -123.9(4) . .
C6 Fe1 C9 Si2 154.8(3) . .
C5 Fe1 C9 Si2 122.9(4) . .
C8 C7 C10 C11 15.9(5) . .
C6 C7 C10 C11 -171.1(4) . .
Fe1 C7 C10 C11 -73.1(4) . .
C7 C10 C11 C12 -49.2(5) . .
C10 C11 C12 C13 66.3(5) . .
C7 C8 C13 C12 11.6(5) . .
C9 C8 C13 C12 -160.2(4) . .
Fe1 C8 C13 C12 100.0(4) . .
C11 C12 C13 C8 -45.2(5) . .
C7 C6 Si1 C14 147.1(3) . .
C5 C6 Si1 C14 -62.6(3) . .
Fe1 C6 Si1 C14 48.8(4) . .
C7 C6 Si1 C20 24.2(4) . .
C5 C6 Si1 C20 174.5(3) . .
Fe1 C6 Si1 C20 -74.1(3) . .
C7 C6 Si1 C26 -92.0(3) . .
C5 C6 Si1 C26 58.3(3) . .
Fe1 C6 Si1 C26 169.7(3) . .
C6 Si1 C14 C15 37.5(4) . .
C20 Si1 C14 C15 161.9(4) . .
C26 Si1 C14 C15 -80.5(4) . .
C6 Si1 C14 C19 -147.0(3) . .
C20 Si1 C14 C19 -22.6(4) . .
C26 Si1 C14 C19 95.0(4) . .
C19 C14 C15 C16 0.8(7) . .
Si1 C14 C15 C16 176.4(4) . .
C14 C15 C16 C17 -1.2(8) . .
C15 C16 C17 C18 0.2(8) . .
C16 C17 C18 C19 1.3(8) . .
C17 C18 C19 C14 -1.7(8) . .
C15 C14 C19 C18 0.7(7) . .
Si1 C14 C19 C18 -175.1(4) . .
C6 Si1 C20 C21 78.4(4) . .
C14 Si1 C20 C21 -50.1(4) . .
C26 Si1 C20 C21 -168.3(4) . .
C6 Si1 C20 C25 -99.6(4) . .
C14 Si1 C20 C25 131.9(4) . .
C26 Si1 C20 C25 13.7(4) . .
C25 C20 C21 C22 1.3(7) . .
Si1 C20 C21 C22 -176.7(4) . .
C20 C21 C22 C23 -1.2(9) . .
C21 C22 C23 C24 1.0(11) . .
C22 C23 C24 C25 -0.9(11) . .
C23 C24 C25 C20 1.1(9) . .
C21 C20 C25 C24 -1.3(7) . .
Si1 C20 C25 C24 176.7(4) . .
C6 Si1 C26 C27 29.6(4) . .
C14 Si1 C26 C27 155.5(4) . .
C20 Si1 C26 C27 -87.8(4) . .
C6 Si1 C26 C31 -149.9(4) . .
C14 Si1 C26 C31 -23.9(4) . .
C20 Si1 C26 C31 92.8(4) . .
C31 C26 C27 C28 0.4(7) . .
Si1 C26 C27 C28 -179.1(4) . .
C26 C27 C28 C29 0.1(9) . .
C27 C28 C29 C30 -0.2(10) . .
C28 C29 C30 C31 -0.2(10) . .
C29 C30 C31 C26 0.7(9) . .
C27 C26 C31 C30 -0.8(8) . .
Si1 C26 C31 C30 178.7(4) . .
C8 C9 Si2 C44 -24.2(4) . .
C5 C9 Si2 C44 -177.0(3) . .
Fe1 C9 Si2 C44 75.3(3) . .
C8 C9 Si2 C32 -147.1(3) . .
C5 C9 Si2 C32 60.1(3) . .
Fe1 C9 Si2 C32 -47.6(3) . .
C8 C9 Si2 C38 93.3(3) . .
C5 C9 Si2 C38 -59.6(3) . .
Fe1 C9 Si2 C38 -167.2(3) . .
C9 Si2 C32 C37 -44.2(4) . .
C44 Si2 C32 C37 -167.3(3) . .
C38 Si2 C32 C37 73.7(3) . .
C9 Si2 C32 C33 145.1(3) . .
C44 Si2 C32 C33 22.0(4) . .
C38 Si2 C32 C33 -97.0(3) . .
C37 C32 C33 C34 -0.8(6) . .
Si2 C32 C33 C34 170.5(4) . .
C32 C33 C34 C35 0.1(7) . .
C33 C34 C35 C36 1.3(7) . .
C34 C35 C36 C37 -1.8(7) . .
C35 C36 C37 C32 1.0(6) . .
C33 C32 C37 C36 0.3(6) . .
Si2 C32 C37 C36 -170.6(3) . .
C9 Si2 C38 C43 142.5(4) . .
C44 Si2 C38 C43 -101.5(4) . .
C32 Si2 C38 C43 15.9(5) . .
C9 Si2 C38 C39 -34.0(4) . .
C44 Si2 C38 C39 82.0(4) . .
C32 Si2 C38 C39 -160.7(4) . .
C43 C38 C39 C40 1.3(8) . .
Si2 C38 C39 C40 178.0(4) . .
C38 C39 C40 C41 0.2(9) . .
C39 C40 C41 C42 -2.8(10) . .
C40 C41 C42 C43 3.8(11) . .
C39 C38 C43 C42 -0.3(9) . .
Si2 C38 C43 C42 -177.0(5) . .
C41 C42 C43 C38 -2.3(11) . .
C9 Si2 C44 C49 106.6(4) . .
C32 Si2 C44 C49 -124.3(4) . .
C38 Si2 C44 C49 -7.0(4) . .
C9 Si2 C44 C45 -67.6(3) . .
C32 Si2 C44 C45 61.6(4) . .
C38 Si2 C44 C45 178.8(3) . .
C49 C44 C45 C46 -1.3(6) . .
Si2 C44 C45 C46 173.2(3) . .
C44 C45 C46 C47 0.6(7) . .
C45 C46 C47 C48 0.5(7) . .
C46 C47 C48 C49 -1.0(8) . .
C47 C48 C49 C44 0.3(8) . .
C45 C44 C49 C48 0.9(7) . .
Si2 C44 C49 C48 -173.4(4) . .
C51 Fe2 C50 O4 -100(26) . .
N2 Fe2 C50 O4 162(26) . .
C57 Fe2 C50 O4 -6(26) . .
C56 Fe2 C50 O4 20(26) . .
C55 Fe2 C50 O4 61(26) . .
C58 Fe2 C50 O4 28(27) . .
C54 Fe2 C50 O4 77(26) . .
C50 Fe2 C51 O5 68(8) . .
N2 Fe2 C51 O5 164(8) . .
C57 Fe2 C51 O5 -57(8) . .
C56 Fe2 C51 O5 -27(8) . .
C55 Fe2 C51 O5 -46(9) . .
C58 Fe2 C51 O5 -96(8) . .
C54 Fe2 C51 O5 -109(8) . .
C51 Fe2 N2 C52 -84(11) . .
C50 Fe2 N2 C52 9(11) . .
C57 Fe2 N2 C52 175(100) . .
C56 Fe2 N2 C52 111(11) . .
C55 Fe2 N2 C52 107(11) . .
C58 Fe2 N2 C52 175(100) . .
C54 Fe2 N2 C52 140(11) . .
Fe2 N2 C52 C53 -78(26) . .
C51 Fe2 C54 O6 -95.6(4) . .
C50 Fe2 C54 O6 88.3(4) . .
N2 Fe2 C54 O6 -2.7(4) . .
C57 Fe2 C54 O6 -157.4(4) . .
C56 Fe2 C54 O6 157.4(4) . .
C55 Fe2 C54 O6 115.9(4) . .
C58 Fe2 C54 O6 -116.3(4) . .
C51 Fe2 C54 C58 20.7(3) . .
C50 Fe2 C54 C58 -155.4(2) . .
N2 Fe2 C54 C58 113.6(2) . .
C57 Fe2 C54 C58 -41.1(2) . .
C56 Fe2 C54 C58 -86.3(2) . .
C55 Fe2 C54 C58 -127.8(3) . .
C51 Fe2 C54 C55 148.5(3) . .
C50 Fe2 C54 C55 -27.6(3) . .
N2 Fe2 C54 C55 -118.6(2) . .
C57 Fe2 C54 C55 86.7(2) . .
C56 Fe2 C54 C55 41.5(2) . .
C58 Fe2 C54 C55 127.8(3) . .
O6 C54 C55 C56 171.4(3) . .
C58 C54 C55 C56 -15.0(4) . .
Fe2 C54 C55 C56 -62.5(2) . .
O6 C54 C55 Si3 14.9(5) . .
C58 C54 C55 Si3 -171.5(2) . .
Fe2 C54 C55 Si3 140.9(3) . .
O6 C54 C55 Fe2 -126.0(4) . .
C58 C54 C55 Fe2 47.6(2) . .
C51 Fe2 C55 C56 25.5(5) . .
C50 Fe2 C55 C56 -87.5(2) . .
N2 Fe2 C55 C56 175.4(2) . .
C57 Fe2 C55 C56 37.5(2) . .
C58 Fe2 C55 C56 81.1(2) . .
C54 Fe2 C55 C56 112.9(3) . .
C51 Fe2 C55 C54 -87.4(5) . .
C50 Fe2 C55 C54 159.6(2) . .
N2 Fe2 C55 C54 62.5(2) . .
C57 Fe2 C55 C54 -75.4(2) . .
C56 Fe2 C55 C54 -112.9(3) . .
C58 Fe2 C55 C54 -31.81(18) . .
C51 Fe2 C55 Si3 147.9(4) . .
C50 Fe2 C55 Si3 34.9(3) . .
N2 Fe2 C55 Si3 -62.2(3) . .
C57 Fe2 C55 Si3 159.9(3) . .
C56 Fe2 C55 Si3 122.4(4) . .
C58 Fe2 C55 Si3 -156.5(3) . .
C54 Fe2 C55 Si3 -124.7(4) . .
C54 C55 C56 C57 10.0(4) . .
Si3 C55 C56 C57 164.4(3) . .
Fe2 C55 C56 C57 -60.2(2) . .
C54 C55 C56 C59 -164.8(4) . .
Si3 C55 C56 C59 -10.4(6) . .
Fe2 C55 C56 C59 125.0(4) . .
C54 C55 C56 Fe2 70.1(2) . .
Si3 C55 C56 Fe2 -135.4(3) . .
C51 Fe2 C56 C57 -50.3(3) . .
C50 Fe2 C56 C57 -144.8(2) . .
N2 Fe2 C56 C57 112.2(3) . .
C55 Fe2 C56 C57 119.3(3) . .
C58 Fe2 C56 C57 37.98(19) . .
C54 Fe2 C56 C57 79.7(2) . .
C51 Fe2 C56 C55 -169.6(2) . .
C50 Fe2 C56 C55 95.8(2) . .
N2 Fe2 C56 C55 -7.2(3) . .
C57 Fe2 C56 C55 -119.3(3) . .
C58 Fe2 C56 C55 -81.4(2) . .
C54 Fe2 C56 C55 -39.58(19) . .
C51 Fe2 C56 C59 65.8(4) . .
C50 Fe2 C56 C59 -28.8(3) . .
N2 Fe2 C56 C59 -131.8(3) . .
C57 Fe2 C56 C59 116.1(4) . .
C55 Fe2 C56 C59 -124.6(4) . .
C58 Fe2 C56 C59 154.0(4) . .
C54 Fe2 C56 C59 -164.2(4) . .
C55 C56 C57 C58 -1.0(4) . .
C59 C56 C57 C58 174.2(3) . .
Fe2 C56 C57 C58 -62.7(2) . .
C55 C56 C57 C62 -176.4(3) . .
C59 C56 C57 C62 -1.2(5) . .
Fe2 C56 C57 C62 121.9(3) . .
C55 C56 C57 Fe2 61.7(2) . .
C59 C56 C57 Fe2 -123.1(3) . .
C51 Fe2 C57 C56 138.3(2) . .
C50 Fe2 C57 C56 44.4(3) . .
N2 Fe2 C57 C56 -118.7(2) . .
C55 Fe2 C57 C56 -37.34(19) . .
C58 Fe2 C57 C56 -118.2(3) . .
C54 Fe2 C57 C56 -79.3(2) . .
C51 Fe2 C57 C58 -103.4(2) . .
C50 Fe2 C57 C58 162.6(2) . .
N2 Fe2 C57 C58 -0.4(3) . .
C56 Fe2 C57 C58 118.2(3) . .
C55 Fe2 C57 C58 80.9(2) . .
C54 Fe2 C57 C58 38.96(19) . .
C51 Fe2 C57 C62 23.3(3) . .
C50 Fe2 C57 C62 -70.7(4) . .
N2 Fe2 C57 C62 126.3(3) . .
C56 Fe2 C57 C62 -115.1(4) . .
C55 Fe2 C57 C62 -152.4(3) . .
C58 Fe2 C57 C62 126.7(4) . .
C54 Fe2 C57 C62 165.7(3) . .
C56 C57 C58 C54 -8.5(4) . .
C62 C57 C58 C54 166.4(4) . .
Fe2 C57 C58 C54 -69.5(2) . .
C56 C57 C58 Si4 -166.9(3) . .
C62 C57 C58 Si4 8.0(6) . .
Fe2 C57 C58 Si4 132.1(3) . .
C56 C57 C58 Fe2 60.9(2) . .
C62 C57 C58 Fe2 -124.1(4) . .
O6 C54 C58 C57 -172.0(3) . .
C55 C54 C58 C57 14.5(4) . .
Fe2 C54 C58 C57 61.8(2) . .
O6 C54 C58 Si4 -11.5(5) . .
C55 C54 C58 Si4 175.0(2) . .
Fe2 C54 C58 Si4 -137.7(3) . .
O6 C54 C58 Fe2 126.3(4) . .
C55 C54 C58 Fe2 -47.3(2) . .
C51 Fe2 C58 C57 80.7(2) . .
C50 Fe2 C58 C57 -46.4(5) . .
N2 Fe2 C58 C57 179.7(2) . .
C56 Fe2 C58 C57 -38.1(2) . .
C55 Fe2 C58 C57 -81.7(2) . .
C54 Fe2 C58 C57 -113.7(3) . .
C51 Fe2 C58 C54 -165.6(2) . .
C50 Fe2 C58 C54 67.3(5) . .
N2 Fe2 C58 C54 -66.6(2) . .
C57 Fe2 C58 C54 113.7(3) . .
C56 Fe2 C58 C54 75.6(2) . .
C55 Fe2 C58 C54 32.02(18) . .
C51 Fe2 C58 Si4 -42.5(3) . .
C50 Fe2 C58 Si4 -169.6(4) . .
N2 Fe2 C58 Si4 56.5(3) . .
C57 Fe2 C58 Si4 -123.2(4) . .
C56 Fe2 C58 Si4 -161.3(3) . .
C55 Fe2 C58 Si4 155.1(3) . .
C54 Fe2 C58 Si4 123.1(3) . .
C57 C56 C59 C60 -7.9(6) . .
C55 C56 C59 C60 166.3(4) . .
Fe2 C56 C59 C60 -96.8(4) . .
C56 C59 C60 C61 39.0(6) . .
C59 C60 C61 C62 -62.0(6) . .
C56 C57 C62 C61 -19.5(5) . .
C58 C57 C62 C61 166.1(4) . .
Fe2 C57 C62 C61 68.2(5) . .
C60 C61 C62 C57 49.8(5) . .
C56 C55 Si3 C75 -94.8(3) . .
C54 C55 Si3 C75 56.3(3) . .
Fe2 C55 Si3 C75 166.2(2) . .
C56 C55 Si3 C63 144.3(3) . .
C54 C55 Si3 C63 -64.6(3) . .
Fe2 C55 Si3 C63 45.3(3) . .
C56 C55 Si3 C69 20.8(4) . .
C54 C55 Si3 C69 171.9(3) . .
Fe2 C55 Si3 C69 -78.2(3) . .
C75 Si3 C63 C64 -83.3(4) . .
C55 Si3 C63 C64 34.4(4) . .
C69 Si3 C63 C64 159.4(4) . .
C75 Si3 C63 C68 91.1(4) . .
C55 Si3 C63 C68 -151.3(3) . .
C69 Si3 C63 C68 -26.3(4) . .
C68 C63 C64 C65 1.0(7) . .
Si3 C63 C64 C65 175.5(4) . .
C63 C64 C65 C66 0.0(8) . .
C64 C65 C66 C67 -1.2(9) . .
C65 C66 C67 C68 1.4(8) . .
C66 C67 C68 C63 -0.3(8) . .
C64 C63 C68 C67 -0.9(7) . .
Si3 C63 C68 C67 -175.6(4) . .
C75 Si3 C69 C74 -164.6(3) . .
C63 Si3 C69 C74 -45.9(4) . .
C55 Si3 C69 C74 82.1(4) . .
C75 Si3 C69 C70 17.6(4) . .
C63 Si3 C69 C70 136.3(3) . .
C55 Si3 C69 C70 -95.7(4) . .
C74 C69 C70 C71 -1.8(6) . .
Si3 C69 C70 C71 176.1(4) . .
C69 C70 C71 C72 1.7(7) . .
C70 C71 C72 C73 -0.5(9) . .
C71 C72 C73 C74 -0.4(9) . .
C70 C69 C74 C73 0.9(6) . .
Si3 C69 C74 C73 -177.0(4) . .
C72 C73 C74 C69 0.2(8) . .
C63 Si3 C75 C80 -28.5(4) . .
C55 Si3 C75 C80 -153.3(4) . .
C69 Si3 C75 C80 88.9(4) . .
C63 Si3 C75 C76 150.8(4) . .
C55 Si3 C75 C76 26.0(4) . .
C69 Si3 C75 C76 -91.8(4) . .
C80 C75 C76 C77 0.4(8) . .
Si3 C75 C76 C77 -178.9(4) . .
C75 C76 C77 C78 0.7(9) . .
C76 C77 C78 C79 -0.3(10) . .
C77 C78 C79 C80 -1.3(10) . .
C76 C75 C80 C79 -1.9(7) . .
Si3 C75 C80 C79 177.4(4) . .
C78 C79 C80 C75 2.4(9) . .
C57 C58 Si4 C93 -21.9(5) . .
C54 C58 Si4 C93 -177.7(5) . .
Fe2 C58 Si4 C93 75.3(5) . .
C57 C58 Si4 C87 -142.4(3) . .
C54 C58 Si4 C87 61.9(3) . .
Fe2 C58 Si4 C87 -45.1(3) . .
C57 C58 Si4 C81 97.6(3) . .
C54 C58 Si4 C81 -58.1(3) . .
Fe2 C58 Si4 C81 -165.1(2) . .
C57 C58 Si4 C93B -11.5(12) . .
C54 C58 Si4 C93B -167.2(12) . .
Fe2 C58 Si4 C93B 85.8(12) . .
C93 Si4 C81 C86 84.8(7) . .
C58 Si4 C81 C86 -33.1(4) . .
C87 Si4 C81 C86 -158.7(4) . .
C93B Si4 C81 C86 79.3(13) . .
C93 Si4 C81 C82 -94.5(7) . .
C58 Si4 C81 C82 147.6(4) . .
C87 Si4 C81 C82 22.0(4) . .
C93B Si4 C81 C82 -100.0(13) . .
C86 C81 C82 C83 1.0(8) . .
Si4 C81 C82 C83 -179.7(5) . .
C81 C82 C83 C84 -0.3(10) . .
C82 C83 C84 C85 -1.1(11) . .
C83 C84 C85 C86 2.0(11) . .
C82 C81 C86 C85 -0.1(7) . .
Si4 C81 C86 C85 -179.5(4) . .
C84 C85 C86 C81 -1.3(9) . .
C93 Si4 C87 C88 17.5(7) . .
C58 Si4 C87 C88 139.4(3) . .
C81 Si4 C87 C88 -102.4(4) . .
C93B Si4 C87 C88 12.0(16) . .
C93 Si4 C87 C92 -172.1(7) . .
C58 Si4 C87 C92 -50.1(4) . .
C81 Si4 C87 C92 68.0(4) . .
C93B Si4 C87 C92 -177.6(16) . .
C92 C87 C88 C89 0.3(7) . .
Si4 C87 C88 C89 171.2(4) . .
C87 C88 C89 C90 0.1(7) . .
C88 C89 C90 C91 0.0(8) . .
C89 C90 C91 C92 -0.3(8) . .
C90 C91 C92 C87 0.7(7) . .
C88 C87 C92 C91 -0.6(6) . .
Si4 C87 C92 C91 -171.3(4) . .
C58 Si4 C93 C94 99.2(15) . .
C87 Si4 C93 C94 -133.9(13) . .
C81 Si4 C93 C94 -16.2(16) . .
C93B Si4 C93 C94 17(10) . .
C58 Si4 C93 C98 -67.9(12) . .
C87 Si4 C93 C98 59.0(13) . .
C81 Si4 C93 C98 176.7(10) . .
C93B Si4 C93 C98 -151(13) . .
C98 C93 C94 C95 1(2) . .
Si4 C93 C94 C95 -167.2(11) . .
C93 C94 C95 C96 1(2) . .
C94 C95 C96 C97 -1.2(16) . .
C95 C96 C97 C98 0.8(15) . .
C96 C97 C98 C93 0.4(17) . .
C94 C93 C98 C97 -1(2) . .
Si4 C93 C98 C97 166.9(9) . .
C99 Cl1 C99 Cl1 0.0 2_756 2_756
C100 C101 C102 C103 -151(2) . .
C101 C102 C103 C104 154.0(19) . .
C102 C103 C104 C105 91(2) . .
C93 Si4 C93B C98B 23(9) . .
C58 Si4 C93B C98B -77(3) . .
C87 Si4 C93B C98B 55(4) . .
C81 Si4 C93B C98B 172(3) . .
C93 Si4 C93B C94B -149(14) . .
C58 Si4 C93B C94B 111(3) . .
C87 Si4 C93B C94B -117(3) . .
C81 Si4 C93B C94B 0(3) . .
C98B C93B C94B C95B 9(6) . .
Si4 C93B C94B C95B -179(3) . .
C93B C94B C95B C96B -5(5) . .
C94B C95B C96B C97B 3(4) . .
C95B C96B C97B C98B -3(4) . .
C94B C93B C98B C97B -11(6) . .
Si4 C93B C98B C97B 177(2) . .
C96B C97B C98B C93B 7(5) . .
